data_7129630
loop_
_publ_author_name
'Heinl, Veronika'
'Bal\'azs, G\'abor'
'Seidl, Michael'
'Scheer, Manfred'

_publ_section_title
;
 Synthesis of polyantimony ligand complexes starting from Cp*4Sb4
;
_journal_name_full 'Chemical Communications'
_journal_paper_doi 10.1039/D1CC06770B
_journal_year 2022
_chemical_formula_moiety 'C20 H30 Sb, Al C16 F36 O4'
_chemical_formula_sum 'C36 H30 Al F36 O4 Sb'
_chemical_formula_weight 1359.33
_space_group_crystal_system monoclinic
_space_group_IT_number 14
_space_group_name_Hall '-P 2ybc'
_space_group_name_H-M_alt 'P 1 21/c 1'
_atom_sites_solution_hydrogens geom
_audit_creation_date 2021-08-24
_audit_creation_method
;
Olex2 1.3
(compiled 2020.11.12 svn.r5f609507 for OlexSys, GUI svn.r6272)
;
_audit_update_record
;
2021-11-03 deposited with the CCDC.	2022-01-19 downloaded from the CCDC.
;
_cell_angle_alpha 90
_cell_angle_beta 100.2420(10)
_cell_angle_gamma 90
_cell_formula_units_Z 8
_cell_length_a 21.9078(2)
_cell_length_b 20.33870(10)
_cell_length_c 22.0435(2)
_cell_measurement_reflns_used 57894
_cell_measurement_temperature 123.01(10)
_cell_measurement_theta_max 75.0050
_cell_measurement_theta_min 2.9730
_cell_volume 9665.55(14)
_computing_cell_refinement 'CrysAlisPro 1.171.41.90a (Rigaku OD, 2020)'
_computing_data_collection 'CrysAlisPro 1.171.41.90a (Rigaku OD, 2020)'
_computing_data_reduction 'CrysAlisPro 1.171.41.90a (Rigaku OD, 2020)'
_computing_molecular_graphics 'Olex2 1.3 (Dolomanov et al., 2009)'
_computing_publication_material 'Olex2 1.3 (Dolomanov et al., 2009)'
_computing_structure_refinement 'SHELXL 2018/3 (Sheldrick, 2015)'
_diffrn_ambient_environment N~2~
_diffrn_ambient_temperature 123.01(10)
_diffrn_detector 'Hybrid Pixel Array Detector'
_diffrn_detector_area_resol_mean 10.0000
_diffrn_detector_type 'HyPix-Arc 150'
_diffrn_measured_fraction_theta_full 0.999
_diffrn_measured_fraction_theta_max 0.986
_diffrn_measurement_details
;
List of Runs (angles in degrees, time in seconds):

  # Type    Start    End  Width  t~exp~   \w     \q     \k     \f   Frames
#--------------------------------------------------------------------------
  1  \w     25.00  70.00   0.50    0.20    --   62.52 -95.00 -30.00   90
  2  \w     31.00  57.00   0.50    0.20    --   62.52  15.00  60.00   52
  3  \w     25.00  71.00   0.50    0.20    --   62.52 -95.00 120.00   92
  4  \w     34.00  63.00   0.50    0.20    --   62.52 -95.00 -60.00   58
  5  \w     61.00 108.00   0.50    0.20    --   62.52  15.00  60.00   94
  6  \w     40.00  67.00   0.50    0.20    --   62.52 -95.00-150.00   54
  7  \w    -54.00 -27.00   0.50    0.20    --  -70.22 125.00 150.00   54
  8  \w    -99.00 -64.00   0.50    0.20    --  -70.22 125.00 150.00   70
  9  \w   -115.00 -57.00   0.50    0.20    --  -70.22 -15.00  30.00  116
 10  \w     48.00  74.00   0.50    0.20    --   75.28 -95.00 -60.00   52
 11  \w   -110.00 -83.00   0.50    0.20    --  -75.50 -71.00 -11.98   54
 12  \w     58.00  84.00   0.50    0.20    --   75.56 -95.00 -90.00   52
 13  \w     51.00  77.00   0.50    0.20    --   75.56 -95.00  30.00   52
 14  \w     71.00  96.00   0.50    0.20    --   75.56-125.00 -30.00   50
 15  \w     76.00 102.00   0.50    0.20    --   78.00-115.00-165.85   52
 16  \w     88.00 116.00   0.50    0.20    --   79.50  34.00 -48.96   56
 17  \w     91.00 122.00   0.50    0.20    --   79.50  19.00 -22.10   62
 18  \w     40.00  82.00   0.50    0.20    --   79.50-102.00 179.34   84
 19  \w     50.00 100.00   0.50    0.20    --   79.50  18.00  89.75  100
 20  \w     48.00 100.00   0.50    0.20    --   79.50  15.00 -48.15  104
 21  \w     44.00  99.00   0.50    0.20    --   79.50-110.00-138.46  110
 22  \w     58.00 106.00   0.50    0.20    --   79.50-127.00  55.15   96
 23  \w     82.00 119.00   0.50    0.20    --   79.50  22.00  16.70   74
 24  \w     43.00  76.00   0.50    0.20    --   79.50-113.00-102.52   66
 25  \w     73.00 122.00   0.50    0.20    --   79.50  22.00 174.37   98
 26  \w     52.00 101.00   0.50    0.20    --   79.50   3.00-112.09   98
 27  \w     58.00  85.00   0.50    0.20    --   79.50 170.00  43.65   54
 28  \w     95.00 122.00   0.50    0.20    --   79.50  12.00 153.06   54
 29  \w     75.00 122.00   0.50    0.20    --   79.50  22.00-127.27   94
 30  \w     50.00  77.00   0.50    0.20    --   79.50  -2.00  -1.75   54
 31  \w     44.00  79.00   0.50    0.20    --   79.50 -90.00 -16.45   70
 32  \w     50.00 100.00   0.50    0.20    --   79.50-122.00 -10.50  100
 33  \w     70.00 118.00   0.50    0.20    --   79.50-145.00 -52.53   96
;
_diffrn_measurement_device 'four-circle diffractometer'
_diffrn_measurement_device_type 'XtaLAB Synergy R, DW system, HyPix-Arc 150'
_diffrn_measurement_method '\w scans'
_diffrn_orient_matrix_type 'CrysAlisPro convention (1999,Acta A55,543-557)'
_diffrn_orient_matrix_UB_11 -0.0312771000
_diffrn_orient_matrix_UB_12 -0.0314078000
_diffrn_orient_matrix_UB_13 -0.0612471000
_diffrn_orient_matrix_UB_21 -0.0419500000
_diffrn_orient_matrix_UB_22 0.0607409000
_diffrn_orient_matrix_UB_23 -0.0141003000
_diffrn_orient_matrix_UB_31 0.0486425000
_diffrn_orient_matrix_UB_32 0.0322623000
_diffrn_orient_matrix_UB_33 -0.0330831000
_diffrn_radiation_monochromator mirror
_diffrn_radiation_probe x-ray
_diffrn_radiation_type 'Cu K\a'
_diffrn_radiation_wavelength 1.54184
_diffrn_reflns_av_unetI/netI 0.0238
_diffrn_reflns_Laue_measured_fraction_full 0.999
_diffrn_reflns_Laue_measured_fraction_max 0.986
_diffrn_reflns_limit_h_max 27
_diffrn_reflns_limit_h_min -26
_diffrn_reflns_limit_k_max 25
_diffrn_reflns_limit_k_min -25
_diffrn_reflns_limit_l_max 27
_diffrn_reflns_limit_l_min -27
_diffrn_reflns_number 24123
_diffrn_reflns_point_group_measured_fraction_full 0.999
_diffrn_reflns_point_group_measured_fraction_max 0.986
_diffrn_reflns_theta_full 67.684
_diffrn_reflns_theta_max 75.523
_diffrn_reflns_theta_min 2.049
_diffrn_source 'Rotating-anode X-ray tube'
_diffrn_source_type 'Rigaku (Cu) X-ray Source'
_exptl_absorpt_coefficient_mu 6.383
_exptl_absorpt_correction_T_max 0.679
_exptl_absorpt_correction_T_min 0.560
_exptl_absorpt_correction_type analytical
_exptl_absorpt_process_details
;
CrysAlisPro 1.171.41.90a (Rigaku Oxford Diffraction, 2020)
Analytical numeric absorption correction using a multifaceted crystal
model based on expressions derived by R.C. Clark & J.S. Reid.
(Clark, R. C. & Reid, J. S. (1995). Acta Cryst. A51, 887-897)
Empirical absorption correction using spherical harmonics,
implemented in SCALE3 ABSPACK scaling algorithm.
;
_exptl_crystal_colour 'clear yellow'
_exptl_crystal_colour_lustre clear
_exptl_crystal_colour_primary yellow
_exptl_crystal_density_diffrn 1.868
_exptl_crystal_description block
_exptl_crystal_F_000 5328
_exptl_crystal_size_max 0.182
_exptl_crystal_size_mid 0.158
_exptl_crystal_size_min 0.124
_refine_diff_density_max 1.121
_refine_diff_density_min -1.294
_refine_diff_density_rms 0.098
_refine_ls_extinction_method none
_refine_ls_goodness_of_fit_ref 1.023
_refine_ls_hydrogen_treatment constr
_refine_ls_matrix_type full
_refine_ls_number_parameters 2092
_refine_ls_number_reflns 24123
_refine_ls_number_restraints 1980
_refine_ls_restrained_S_all 1.038
_refine_ls_R_factor_all 0.0584
_refine_ls_R_factor_gt 0.0540
_refine_ls_shift/su_max 0.001
_refine_ls_shift/su_mean 0.000
_refine_ls_structure_factor_coef Fsqd
_refine_ls_weighting_details 'w=1/[\s^2^(Fo^2^)+(0.0832P)^2^+23.8734P] where P=(Fo^2^+2Fc^2^)/3'
_refine_ls_weighting_scheme calc
_refine_ls_wR_factor_gt 0.1421
_refine_ls_wR_factor_ref 0.1463
_reflns_Friedel_coverage 0.000
_reflns_number_gt 22178
_reflns_number_total 24123
_reflns_threshold_expression 'I > 2\s(I)'
_twin_special_details
;
Component 2 rotated by 179.9886\% 
around [0.70 -0.00 0.71] (reciprocal) or [0.71 -0.00 0.71] (direct)
;
_cod_data_source_file d1cc06770b2.cif
_cod_data_source_block heve252_tw_2_abs_twin1_hklf4
_cod_database_code 7129630
_shelx_shelxl_version_number 2018/3
_chemical_oxdiff_formula 'C36 H30 Sb Al O4 F36'
_shelx_space_group_comment
;
The symmetry employed for this shelxl refinement is uniquely defined
by the following loop, which should always be used as a source of
symmetry information in preference to the above space-group names.
They are only intended as comments.
;
_olex2_refinement_description
;
1. Twinned data refinement
 Scales: 0.8
 0.2
2. Restrained distances
 C58C-C57
 1.55 with sigma of 0.02
 C59C-C57
 1.55 with sigma of 0.02
 C58B-C57
 1.55 with sigma of 0.02
 F37A-C58A \\sim F37B-C58B \\sim F38B-C58B \\sim F38A-C58A \\sim F39C-C58C
\\sim F37C-C58C \\sim F38C-
 C58C \\sim F39B-C58B \\sim F39A-C58A
 with sigma of 0.02
 F39C-F37C \\sim F37C-F38C \\sim F38C-F39C
 with sigma of 0.02
 F71B-C72B \\sim F70B-C72B \\sim F70C-C72C \\sim F72C-C72C \\sim F70A-C72A
\\sim F71C-C72C \\sim F72B-
 C72B \\sim F71A-C72A \\sim F72A-C72A
 with sigma of 0.02
 F65B-C70B \\sim F66A-C70A \\sim F66B-C70B \\sim F59B-C66B \\sim F65A-C70A
\\sim F65C-C70C \\sim F64A-
 C70A \\sim F64B-C70B \\sim F64C-C70C \\sim F66C-C70C
 with sigma of 0.02
 F67A-C71A \\sim F68A-C71A \\sim F67B-C71B \\sim F68B-C71B \\sim F69B-C71B
\\sim F68C-C71C \\sim F67C-
 C71C \\sim F69A-C71A \\sim F69C-C71C
 with sigma of 0.02
 C71C-C69 \\sim C71A-C69 \\sim C71B-C69 \\sim C70C-C69 \\sim C70A-C69 \\sim
C70B-C69 \\sim C72C-C69 ~
 C72A-C69 \\sim C72B-C69
 with sigma of 0.04
 F40C-C59C \\sim F42C-C59C \\sim F41C-C59C \\sim F41B-C59B \\sim F40B-C59B
\\sim F41A-C59A \\sim F40A-
 C59A \\sim F42A-C59A \\sim F42B-C59B
 with sigma of 0.02
 F44C-C60C \\sim F43C-C60C \\sim F45C-C60C \\sim F44B-C60B \\sim F44A-C60A
\\sim F43B-C60B \\sim F43A-
 C60A \\sim F45B-C60B \\sim F45A-C60A
 with sigma of 0.02
 C65-C67A \\sim C67B-C65 \\sim C65-C66A \\sim C66B-C65 \\sim C68A-C65 \\sim
C68B-C65
 with sigma of 0.04
3. Uiso/Uaniso restraints and constraints
F38C \\sim C58C \\sim F37B \\sim F37A \\sim F37C \\sim F38A \\sim F38B \\sim
F39C \\sim C58B \\sim C58A \\sim F39B \\sim F39A: within 1.7A with sigma of
0.01 and sigma for terminal atoms of 0.01 within 1.7A
C60A \\sim C60C \\sim C60B \\sim C57 \\sim C59B \\sim C59C \\sim C59A \\sim
C58C \\sim C58B \\sim C58A: within 1.7A with sigma of 0.01 and sigma for
terminal atoms of 0.02 within 1.7A
F71A \\sim F71B \\sim C72B \\sim F72B \\sim F71C \\sim C72A \\sim C72C \\sim
F70B \\sim F70C \\sim F70A \\sim F72C: within 1.7A with sigma of 0.01 and sigma
for terminal atoms of 0.01 within 1.7A
F44C \\sim C60C \\sim F45C \\sim F44A \\sim C60A \\sim F43B \\sim F43C \\sim
F43A \\sim C60B \\sim F45A \\sim F45B \\sim F44B: within 1.7A with sigma of
0.01 and sigma for terminal atoms of 0.01 within 1.7A
F41C \\sim C59C \\sim F41B \\sim F40C \\sim F40A \\sim C59B \\sim F40B \\sim
F42B \\sim C59A \\sim F42C \\sim F42A \\sim F41A: within 1.7A with sigma of
0.01 and sigma for terminal atoms of 0.01 within 1.7A
C69 \\sim C70B \\sim C70A \\sim C70C \\sim C71B \\sim C71A \\sim C71C \\sim
C72B \\sim C72C \\sim C72A: within 1.7A with sigma of 0.01 and sigma for
terminal atoms of 0.02 within 1.7A
C70B \\sim F64B \\sim F65B \\sim F66A \\sim C70A \\sim F65A \\sim F66B \\sim
F64A \\sim F65C \\sim C70C \\sim F66C \\sim F64C: within 1.7A with sigma of
0.01 and sigma for terminal atoms of 0.02 within 1.7A
F68A \\sim F68B \\sim C71B \\sim C71A \\sim F69A \\sim F67C \\sim F67B \\sim
F67A \\sim F68C \\sim F69B \\sim C71C \\sim F69C: within 1.7A with sigma of
0.01 and sigma for terminal atoms of 0.02 within 1.7A
F60B \\sim C66B \\sim F58B \\sim F59B: within 1.7A with sigma of 0.01 and sigma
for terminal atoms of 0.01 within 1.7A
C65 \\sim O7B \\sim O7A \\sim C67A \\sim C67B \\sim C66A \\sim C66B \\sim C68B
\\sim C68A: within 1.7A with sigma of 0.01 and sigma for terminal atoms of 0.02
within 1.7A
F57B \\sim C68B \\sim F56B \\sim F55B: within 1.7A with sigma of 0.01 and sigma
for terminal atoms of 0.02 within 1.7A
C51B \\sim C51A \\sim C49 \\sim C52B \\sim C52A \\sim C50B \\sim C50A: within
1.7A with sigma of 0.01 and sigma for terminal atoms of 0.01 within 1.7A
F62B \\sim F63B \\sim C67B \\sim F61B: within 1.7A with sigma of 0.01 and sigma
for terminal atoms of 0.02 within 1.7A
F19A \\sim F19B \\sim C50B \\sim C50A \\sim F21B \\sim F20A: within 1.7A with
sigma of 0.01 and sigma for terminal atoms of 0.01 within 1.7A
F26A \\sim F27B \\sim C52B \\sim C52A \\sim F25A \\sim F25B: within 1.7A with
sigma of 0.01 and sigma for terminal atoms of 0.01 within 1.7A
O8B \\sim O8C \\sim O8A \\sim Al2: within 1.9A with sigma of 0.005 and sigma
for terminal atoms of 0.01 within 1.9A
F23A \\sim F24B \\sim C51A \\sim C51B \\sim F22B \\sim F22A: within 1.7A with
sigma of 0.01 and sigma for terminal atoms of 0.01 within 1.7A
F27A \\sim F20B \\sim C50B \\sim C52A: within 1.7A with sigma of 0.01 and sigma
for terminal atoms of 0.02 within 1.7A
C51A \\sim F24A \\sim F26B \\sim C52B: within 1.7A with sigma of 0.01 and sigma
for terminal atoms of 0.02 within 1.7A
4. Others
 Fixed Sof: F20A(0.64) F22A(0.64) F26A(0.64) F23A(0.64) F19A(0.64) F25A(0.64)
 F27A(0.64) F21A(0.64) F24A(0.64) C52A(0.64) C50A(0.64) C51A(0.64) C58A(0.45)
 F39A(0.45) F37A(0.45) F38A(0.45) C60A(0.45) F44A(0.45) F45A(0.45) F43A(0.45)
 C59A(0.45) F42A(0.45) F40A(0.45) F41A(0.45) O8A(0.48) C70A(0.48) F65A(0.48)
 F64A(0.48) F66A(0.48) C72A(0.48) F71A(0.48) F72A(0.48) F70A(0.48) C71A(0.48)
 F69A(0.48) F67A(0.48) F68A(0.48) O7A(0.6) C68A(0.6) F63A(0.6) F62A(0.6)
 C67A(0.6) F59A(0.6) F60A(0.6) F58A(0.6) C66A(0.6) F57A(0.6) F55A(0.6)
 F56A(0.6) O8B(0.19) C70B(0.21) F66B(0.21) F64B(0.21) F65B(0.21) C72B(0.21)
 F71B(0.21) F72B(0.21) F70B(0.21) C71B(0.21) F69B(0.21) F67B(0.21) F68B(0.21)
 O8C(0.33) C70C(0.31) F66C(0.31) F64C(0.31) F65C(0.31) C72C(0.31) F71C(0.31)
 F72C(0.31) F70C(0.31) C71C(0.31) F69C(0.31) F67C(0.31) F68C(0.31) C58C(0.21)
 F39C(0.21) F37C(0.21) F38C(0.21) C60C(0.21) F44C(0.21) F45C(0.21) F43C(0.21)
 C59C(0.21) F42C(0.21) F40C(0.21) F41C(0.21) C58B(0.34) F39B(0.34) F37B(0.34)
 F38B(0.34) C60B(0.34) F44B(0.34) F45B(0.34) F43B(0.34) C59B(0.34) F42B(0.34)
 F40B(0.34) F41B(0.34) O7B(0.4) C68B(0.4) F57B(0.4) F56B(0.4) C67B(0.4)
 F62B(0.4) F63B(0.4) F61B(0.4) C66B(0.4) F60B(0.4) F58B(0.4) F59B(0.4)
 C50B(0.36) F21B(0.36) F19B(0.36) F20B(0.36) C52B(0.36) F26B(0.36) F27B(0.36)
 F25B(0.36) C51B(0.36) F24B(0.36) F22B(0.36) F23B(0.36)
5.a Idealised Me refined as rotating group:
 C18(H18A,H18B,H18C), C9(H9A,H9B,H9C), C20(H20A,H20B,H20C), C27(H27A,H27B,
 H27C), C38(H38A,H38B,H38C), C6(H6A,H6B,H6C), C17(H17A,H17B,H17C), C40(H40A,
 H40B,H40C), C8(H8A,H8B,H8C), C7(H7A,H7B,H7C), C26(H26A,H26B,H26C), C28(H28A,
 H28B,H28C), C16(H16A,H16B,H16C), C10(H10A,H10B,H10C), C19(H19A,H19B,H19C),
 C39(H39A,H39B,H39C), C36(H36A,H36B,H36C), C29(H29A,H29B,H29C), C37(H37A,H37B,
 H37C), C30(H30A,H30B,H30C)
;
_olex2_submission_special_instructions 'No special instructions were received'
_oxdiff_exptl_absorpt_empirical_details
;
Empirical correction (ABSPACK) includes:
- Absorption correction using spherical harmonics
- Frame scaling
;
_oxdiff_exptl_absorpt_empirical_full_max 1.831
_oxdiff_exptl_absorpt_empirical_full_min 0.500
_oxdiff_twin_integration_method simultaneous
_oxdiff_twin_items 2

loop_
_space_group_symop_operation_xyz
'x, y, z'
'-x, y+1/2, -z+1/2'
'-x, -y, -z'
'x, -y-1/2, z-1/2'

loop_
_atom_site_label
_atom_site_type_symbol
_atom_site_fract_x
_atom_site_fract_y
_atom_site_fract_z
_atom_site_U_iso_or_equiv
_atom_site_adp_type
_atom_site_occupancy
_atom_site_site_symmetry_order
_atom_site_calc_flag
_atom_site_refinement_flags_posn
_atom_site_refinement_flags_adp
_atom_site_refinement_flags_occupancy
_atom_site_disorder_assembly
_atom_site_disorder_group
Sb2 Sb 0.74205(2) 0.50225(2) 0.99320(2) 0.02744(8) Uani 1 1 d . . . . .
Sb1 Sb 0.24640(2) 0.51322(2) 0.51017(2) 0.02925(8) Uani 1 1 d . . . . .
Al2 Al 0.52539(5) 0.26448(6) 0.72163(6) 0.0200(2) Uani 1 1 d . U . . .
Al1 Al 0.97236(5) 0.72950(6) 0.77109(6) 0.0208(2) Uani 1 1 d . . . . .
F14 F 1.11344(15) 0.75875(19) 0.88181(16) 0.0492(9) Uani 1 1 d . . . . .
F30 F 1.0427(2) 0.5475(2) 0.7351(2) 0.0734(13) Uani 1 1 d . . . . .
F15 F 1.07585(18) 0.7331(2) 0.96215(17) 0.0585(10) Uani 1 1 d . . . . .
F9 F 1.11012(18) 0.66061(19) 0.68192(19) 0.0570(10) Uani 1 1 d . . . . .
O1 O 1.03292(14) 0.75061(16) 0.73505(15) 0.0281(7) Uani 1 1 d . . . . .
F13 F 1.11095(16) 0.8309(2) 0.95221(17) 0.0569(10) Uani 1 1 d . . . . .
F20A F 0.8629(6) 0.8819(6) 0.6904(4) 0.046(2) Uani 0.64 1 d . U P A 1
F35 F 0.9168(2) 0.6211(2) 0.8740(2) 0.0687(12) Uani 1 1 d . . . . .
F1 F 1.15327(17) 0.7892(2) 0.6543(2) 0.0646(11) Uani 1 1 d . . . . .
F17 F 0.9530(2) 0.7519(3) 0.95322(19) 0.0682(12) Uani 1 1 d . . . . .
F8 F 1.01213(19) 0.65810(19) 0.64719(17) 0.0564(10) Uani 1 1 d . . . . .
F22A F 0.7592(8) 0.7521(5) 0.7756(8) 0.048(2) Uani 0.64 1 d . U P B 1
F26A F 0.8483(6) 0.6855(4) 0.6494(5) 0.0415(19) Uani 0.64 1 d . U P C 1
F29 F 1.07743(15) 0.6181(2) 0.8053(2) 0.0614(11) Uani 1 1 d . . . . .
F18 F 0.91890(17) 0.8418(3) 0.9101(2) 0.0747(15) Uani 1 1 d . . . . .
F5 F 0.99193(17) 0.85588(19) 0.6672(2) 0.0631(11) Uani 1 1 d . . . . .
F12 F 1.06866(17) 0.86950(19) 0.82655(18) 0.0533(9) Uani 1 1 d . . . . .
F7 F 1.0737(2) 0.7017(2) 0.59347(18) 0.0677(12) Uani 1 1 d . . . . .
F23A F 0.8496(6) 0.7459(4) 0.8258(6) 0.045(2) Uani 0.64 1 d . U P B 1
F36 F 1.0150(2) 0.6164(2) 0.89998(17) 0.0671(12) Uani 1 1 d . . . . .
F19A F 0.7681(5) 0.8585(5) 0.7021(4) 0.049(2) Uani 0.64 1 d . U P A 1
O4 O 0.95786(14) 0.64598(16) 0.77066(14) 0.0267(6) Uani 1 1 d . . . . .
F32 F 0.9178(2) 0.5457(2) 0.70158(19) 0.0743(14) Uani 1 1 d . . . . .
F28 F 1.06144(19) 0.5184(2) 0.8307(2) 0.0697(13) Uani 1 1 d . . . . .
F33 F 0.87053(19) 0.5417(2) 0.7793(3) 0.0775(15) Uani 1 1 d . . . . .
F16 F 0.99649(19) 0.8433(3) 0.98509(19) 0.0746(14) Uani 1 1 d . . . . .
O2 O 0.99104(16) 0.75432(18) 0.84701(15) 0.0313(7) Uani 1 1 d . . . . .
F25A F 0.7569(7) 0.7351(6) 0.6462(5) 0.044(2) Uani 0.64 1 d . U P C 1
F10 F 1.0254(2) 0.9199(2) 0.8933(2) 0.0712(13) Uani 1 1 d . . . . .
F47 F 0.7116(2) 0.2551(2) 0.7108(2) 0.0745(13) Uani 1 1 d . . . . .
F53 F 0.6331(2) 0.2308(3) 0.86439(19) 0.0742(13) Uani 1 1 d . . . . .
F34 F 0.9618(2) 0.5263(2) 0.8876(2) 0.0708(12) Uani 1 1 d . . . . .
F31 F 0.9458(3) 0.47445(19) 0.7733(2) 0.0810(15) Uani 1 1 d . . . . .
F3 F 1.11422(19) 0.8574(2) 0.7119(3) 0.0726(14) Uani 1 1 d . . . . .
F2 F 1.15188(15) 0.7662(3) 0.7499(2) 0.0665(12) Uani 1 1 d . . . . .
F6 F 0.96190(17) 0.7732(3) 0.60969(17) 0.0639(12) Uani 1 1 d . . . . .
F50 F 0.6586(2) 0.0794(2) 0.7743(3) 0.0848(16) Uani 1 1 d . . . . .
C15 C 0.1903(2) 0.4807(3) 0.6081(2) 0.0278(9) Uani 1 1 d . . . . .
F48 F 0.6742(3) 0.1637(3) 0.6707(2) 0.0916(18) Uani 1 1 d . . . . .
F46 F 0.74636(17) 0.1625(2) 0.7500(2) 0.0746(14) Uani 1 1 d . . . . .
F49 F 0.5847(2) 0.1208(2) 0.8129(2) 0.0712(12) Uani 1 1 d . . . . .
F52 F 0.7101(3) 0.1687(3) 0.8604(3) 0.115(2) Uani 1 1 d . . . . .
C13 C 0.1544(2) 0.4403(3) 0.5107(2) 0.0318(10) Uani 1 1 d . . . . .
F4 F 1.0396(2) 0.8303(3) 0.5931(2) 0.0834(17) Uani 1 1 d . . . . .
O6 O 0.60113(17) 0.2392(2) 0.7419(2) 0.0492(11) Uani 1 1 d . . . . .
F54 F 0.7126(2) 0.2675(3) 0.8299(3) 0.0856(16) Uani 1 1 d . . . . .
C25 C 0.7197(3) 0.4579(3) 1.0976(2) 0.0368(11) Uani 1 1 d . . . . .
F11 F 0.96993(18) 0.87953(18) 0.8121(2) 0.0619(11) Uani 1 1 d . . . . .
F51 F 0.5756(2) 0.1138(2) 0.7175(2) 0.0761(14) Uani 1 1 d . . . . .
C14 C 0.1425(2) 0.4862(2) 0.5559(2) 0.0293(10) Uani 1 1 d . . . . .
C23 C 0.6378(2) 0.4490(3) 1.0169(3) 0.0361(11) Uani 1 1 d . . . . .
C18 C 0.1126(3) 0.4249(3) 0.4509(3) 0.0459(13) Uani 1 1 d . . . . .
H18A H 0.137275 0.406890 0.421762 0.069 Uiso 1 1 calc R U . . .
H18B H 0.091809 0.465164 0.433787 0.069 Uiso 1 1 calc R U . . .
H18C H 0.081537 0.392519 0.457991 0.069 Uiso 1 1 calc R U . . .
C33 C 0.8037(2) 0.5960(2) 0.9409(2) 0.0305(9) Uani 1 1 d . . . . .
F27A F 0.8279(4) 0.7866(5) 0.6123(4) 0.061(2) Uani 0.64 1 d . U P C 1
C54 C 1.0400(3) 0.5673(3) 0.7926(3) 0.0489(15) Uani 1 1 d . . . . .
F21A F 0.8348(5) 0.8650(5) 0.7827(5) 0.066(3) Uani 0.64 1 d . . P A 1
F24A F 0.8123(4) 0.6697(5) 0.7556(4) 0.057(2) Uani 0.64 1 d . U P B 1
C21 C 0.7334(2) 0.4058(2) 1.0589(2) 0.0286(9) Uani 1 1 d . . . . .
C5 C 0.2652(2) 0.5661(3) 0.4074(2) 0.0347(11) Uani 1 1 d . . . . .
C12 C 0.2105(2) 0.4057(2) 0.5359(2) 0.0304(9) Uani 1 1 d . . . . .
C4 C 0.3033(2) 0.6058(3) 0.4502(2) 0.0347(10) Uani 1 1 d . . . . .
C49 C 0.84485(19) 0.7726(2) 0.7211(2) 0.0273(9) Uani 1 1 d . U . . .
C9 C 0.2964(4) 0.6783(3) 0.4580(4) 0.0563(16) Uani 1 1 d . . . . .
H9A H 0.325429 0.701640 0.436544 0.084 Uiso 1 1 calc R U . . .
H9B H 0.305274 0.689371 0.501931 0.084 Uiso 1 1 calc R U . . .
H9C H 0.253818 0.691469 0.440547 0.084 Uiso 1 1 calc R U . . .
C1 C 0.2866(2) 0.5007(3) 0.4144(2) 0.0319(10) Uani 1 1 d . . . . .
C22 C 0.6830(2) 0.4004(2) 1.0081(2) 0.0292(9) Uani 1 1 d . . . . .
C20 C 0.1947(3) 0.5195(3) 0.6667(2) 0.0387(12) Uani 1 1 d . . . . .
H20A H 0.236802 0.515962 0.690618 0.058 Uiso 1 1 calc R U . . .
H20B H 0.164979 0.502059 0.691041 0.058 Uiso 1 1 calc R U . . .
H20C H 0.185153 0.565744 0.656808 0.058 Uiso 1 1 calc R U . . .
C11 C 0.2324(2) 0.4314(3) 0.5955(2) 0.0326(10) Uani 1 1 d . . . . .
C27 C 0.6736(3) 0.3478(3) 0.9597(3) 0.0437(13) Uani 1 1 d . . . . .
H27A H 0.651358 0.366219 0.920921 0.066 Uiso 1 1 calc R U . . .
H27B H 0.649180 0.311889 0.973007 0.066 Uiso 1 1 calc R U . . .
H27C H 0.713927 0.330962 0.953608 0.066 Uiso 1 1 calc R U . . .
C34 C 0.7708(2) 0.5585(3) 0.8931(2) 0.0316(10) Uani 1 1 d . . . . .
C24 C 0.6609(3) 0.4833(3) 1.0722(3) 0.0393(12) Uani 1 1 d . . . . .
C35 C 0.7919(2) 0.4920(3) 0.9005(3) 0.0345(11) Uani 1 1 d . . . . .
C32 C 0.8467(2) 0.5544(3) 0.9789(2) 0.0335(11) Uani 1 1 d . . . . .
C31 C 0.8391(2) 0.4897(3) 0.9538(3) 0.0333(11) Uani 1 1 d . . . . .
C3 C 0.3501(2) 0.5658(3) 0.4842(2) 0.0354(11) Uani 1 1 d . . . . .
C38 C 0.7969(3) 0.6687(3) 0.9509(3) 0.0461(13) Uani 1 1 d . . . . .
H38A H 0.786617 0.676271 0.991864 0.069 Uiso 1 1 calc R U . . .
H38B H 0.763692 0.686286 0.919384 0.069 Uiso 1 1 calc R U . . .
H38C H 0.835982 0.690941 0.948086 0.069 Uiso 1 1 calc R U . . .
C2 C 0.3404(2) 0.5000(3) 0.4624(2) 0.0322(10) Uani 1 1 d . . . . .
C6 C 0.2668(3) 0.4444(3) 0.3705(3) 0.0467(14) Uani 1 1 d . . . . .
H6A H 0.222463 0.448268 0.353619 0.070 Uiso 1 1 calc R U . . .
H6B H 0.274685 0.402551 0.392560 0.070 Uiso 1 1 calc R U . . .
H6C H 0.290513 0.445816 0.336728 0.070 Uiso 1 1 calc R U . . .
C48 C 0.9706(3) 0.8088(4) 0.9350(3) 0.0555(18) Uani 1 1 d . . . . .
C17 C 0.2339(3) 0.3449(3) 0.5092(3) 0.0470(13) Uani 1 1 d . . . . .
H17A H 0.278341 0.339832 0.525214 0.070 Uiso 1 1 calc R U . . .
H17B H 0.227223 0.348683 0.464175 0.070 Uiso 1 1 calc R U . . .
H17C H 0.211510 0.306519 0.520736 0.070 Uiso 1 1 calc R U . . .
C41 C 1.0556(2) 0.7609(2) 0.6825(2) 0.0291(9) Uani 1 1 d . . . . .
C53 C 0.9724(2) 0.5868(2) 0.7964(2) 0.0307(10) Uani 1 1 d . . . . .
C61 C 0.6445(2) 0.1961(3) 0.7637(2) 0.0322(10) Uani 1 1 d . . . . .
C40 C 0.7732(3) 0.4384(4) 0.8541(3) 0.0579(18) Uani 1 1 d . . . . .
H40A H 0.777830 0.395602 0.874897 0.087 Uiso 1 1 calc R U . . .
H40B H 0.799695 0.439930 0.822720 0.087 Uiso 1 1 calc R U . . .
H40C H 0.729808 0.444602 0.834462 0.087 Uiso 1 1 calc R U . . .
C56 C 0.9656(3) 0.5874(3) 0.8659(3) 0.0504(15) Uani 1 1 d . . . . .
C8 C 0.4039(3) 0.5875(4) 0.5324(3) 0.0578(18) Uani 1 1 d . . . . .
H8A H 0.393362 0.628897 0.550855 0.087 Uiso 1 1 calc R U . . .
H8B H 0.440466 0.594121 0.513148 0.087 Uiso 1 1 calc R U . . .
H8C H 0.412833 0.553765 0.564424 0.087 Uiso 1 1 calc R U . . .
C47 C 1.0798(2) 0.7811(3) 0.9219(3) 0.0397(12) Uani 1 1 d . . . . .
C44 C 1.0630(3) 0.6944(3) 0.6501(3) 0.0430(13) Uani 1 1 d . . . . .
C7 C 0.3836(3) 0.4428(4) 0.4803(3) 0.0529(16) Uani 1 1 d . . . . .
H7A H 0.361380 0.401540 0.468938 0.079 Uiso 1 1 calc R U . . .
H7B H 0.398692 0.443552 0.524892 0.079 Uiso 1 1 calc R U . . .
H7C H 0.418903 0.446057 0.458646 0.079 Uiso 1 1 calc R U . . .
C26 C 0.7863(3) 0.3573(3) 1.0740(3) 0.0426(13) Uani 1 1 d . . . . .
H26A H 0.797648 0.340968 1.035670 0.064 Uiso 1 1 calc R U . . .
H26B H 0.773413 0.320401 1.097332 0.064 Uiso 1 1 calc R U . . .
H26C H 0.822203 0.379185 1.098750 0.064 Uiso 1 1 calc R U . . .
C28 C 0.5767(3) 0.4584(4) 0.9755(3) 0.0545(17) Uani 1 1 d . . . . .
H28A H 0.556141 0.497459 0.988461 0.082 Uiso 1 1 calc R U . . .
H28B H 0.550575 0.419702 0.977793 0.082 Uiso 1 1 calc R U . . .
H28C H 0.583171 0.464295 0.932943 0.082 Uiso 1 1 calc R U . . .
C45 C 1.0140(2) 0.8022(3) 0.8872(2) 0.0359(11) Uani 1 1 d . . . . .
C55 C 0.9260(3) 0.5362(3) 0.7620(3) 0.0540(16) Uani 1 1 d . . . . .
C63 C 0.6175(3) 0.1254(3) 0.7670(3) 0.0455(13) Uani 1 1 d . . . . .
C62 C 0.6944(3) 0.1952(4) 0.7226(4) 0.0575(17) Uani 1 1 d . . . . .
C16 C 0.2881(3) 0.4071(4) 0.6398(3) 0.0507(15) Uani 1 1 d . . . . .
H16A H 0.275345 0.372502 0.665795 0.076 Uiso 1 1 calc R U . . .
H16B H 0.306536 0.443650 0.665768 0.076 Uiso 1 1 calc R U . . .
H16C H 0.318713 0.389455 0.616652 0.076 Uiso 1 1 calc R U . . .
C10 C 0.2132(3) 0.5900(4) 0.3579(3) 0.0580(18) Uani 1 1 d . . . . .
H10A H 0.199372 0.633404 0.369274 0.087 Uiso 1 1 calc R U . . .
H10B H 0.178471 0.558983 0.353840 0.087 Uiso 1 1 calc R U . . .
H10C H 0.228000 0.593098 0.318622 0.087 Uiso 1 1 calc R U . . .
C19 C 0.0881(3) 0.5308(3) 0.5513(3) 0.0425(12) Uani 1 1 d . . . . .
H19A H 0.064896 0.530358 0.508953 0.064 Uiso 1 1 calc R U . . .
H19B H 0.102384 0.575578 0.562328 0.064 Uiso 1 1 calc R U . . .
H19C H 0.061110 0.515813 0.579536 0.064 Uiso 1 1 calc R U . . .
C39 C 0.7233(3) 0.5834(4) 0.8402(3) 0.0547(17) Uani 1 1 d . . . . .
H39A H 0.687021 0.554339 0.834246 0.082 Uiso 1 1 calc R U . . .
H39B H 0.741284 0.583999 0.802539 0.082 Uiso 1 1 calc R U . . .
H39C H 0.710639 0.627993 0.849321 0.082 Uiso 1 1 calc R U . . .
C36 C 0.8812(3) 0.4319(4) 0.9734(4) 0.0591(19) Uani 1 1 d . . . . .
H36A H 0.893906 0.432246 1.018301 0.089 Uiso 1 1 calc R U . . .
H36B H 0.917960 0.434907 0.953915 0.089 Uiso 1 1 calc R U . . .
H36C H 0.858959 0.390932 0.960653 0.089 Uiso 1 1 calc R U . . .
C29 C 0.6287(4) 0.5376(4) 1.1002(4) 0.065(2) Uani 1 1 d . . . . .
H29A H 0.596290 0.556613 1.068744 0.097 Uiso 1 1 calc R U . . .
H29B H 0.658932 0.571770 1.116169 0.097 Uiso 1 1 calc R U . . .
H29C H 0.610031 0.519994 1.134009 0.097 Uiso 1 1 calc R U . . .
C37 C 0.8953(3) 0.5751(4) 1.0321(3) 0.0584(18) Uani 1 1 d . . . . .
H37A H 0.877991 0.608036 1.056676 0.088 Uiso 1 1 calc R U . . .
H37B H 0.930716 0.593964 1.016567 0.088 Uiso 1 1 calc R U . . .
H37C H 0.909081 0.536739 1.057856 0.088 Uiso 1 1 calc R U . . .
C42 C 1.1198(2) 0.7937(3) 0.6998(3) 0.0472(14) Uani 1 1 d . . . . .
C64 C 0.6754(3) 0.2167(4) 0.8299(4) 0.0594(18) Uani 1 1 d . . . . .
C46 C 1.0193(3) 0.8688(3) 0.8548(3) 0.0476(15) Uani 1 1 d . . . . .
C52A C 0.8180(4) 0.7464(5) 0.6550(4) 0.0398(17) Uani 0.64 1 d . U P C 1
C50A C 0.8272(3) 0.8458(4) 0.7241(5) 0.0417(17) Uani 0.64 1 d . U P A 1
C30 C 0.7600(4) 0.4772(4) 1.1578(3) 0.0590(18) Uani 1 1 d . . . . .
H30A H 0.803177 0.480977 1.151960 0.088 Uiso 1 1 calc R U . . .
H30B H 0.756951 0.443691 1.188993 0.088 Uiso 1 1 calc R U . . .
H30C H 0.746002 0.519636 1.171377 0.088 Uiso 1 1 calc R U . . .
C51A C 0.8154(3) 0.7332(5) 0.7687(4) 0.0400(16) Uani 0.64 1 d . U P B 1
C43 C 1.0115(3) 0.8059(3) 0.6372(3) 0.0508(16) Uani 1 1 d . . . . .
C58A C 0.6148(8) 0.4078(7) 0.7052(7) 0.059(2) Uani 0.45 1 d D U P D 1
F39A F 0.6543(5) 0.3798(8) 0.7491(6) 0.055(3) Uani 0.45 1 d D U P D 1
F37A F 0.6378(5) 0.4687(6) 0.7033(5) 0.069(2) Uani 0.45 1 d D U P D 1
F38A F 0.6194(6) 0.3664(7) 0.6580(8) 0.067(2) Uani 0.45 1 d D U P D 1
C60A C 0.5090(7) 0.4539(7) 0.6750(7) 0.068(2) Uani 0.45 1 d D U P D 1
F44A F 0.4456(6) 0.4434(8) 0.6712(6) 0.067(3) Uani 0.45 1 d D U P D 1
F45A F 0.5216(6) 0.4523(6) 0.6165(5) 0.079(3) Uani 0.45 1 d D U P D 1
F43A F 0.5150(6) 0.5187(5) 0.6885(6) 0.068(3) Uani 0.45 1 d D U P D 1
C59A C 0.5506(6) 0.4256(6) 0.7858(7) 0.053(2) Uani 0.45 1 d D U P D 1
F42A F 0.4936(5) 0.4439(6) 0.7949(6) 0.060(2) Uani 0.45 1 d D U P D 1
F40A F 0.5922(7) 0.4724(7) 0.8099(5) 0.064(2) Uani 0.45 1 d D U P D 1
F41A F 0.5698(6) 0.3725(6) 0.8229(6) 0.064(3) Uani 0.45 1 d D U P D 1
O8A O 0.4860(4) 0.2198(4) 0.6600(4) 0.0207(13) Uani 0.48 1 d . U P E 1
C69 C 0.4706(3) 0.2151(3) 0.5978(2) 0.0405(11) Uani 1 1 d D U . . .
C70A C 0.4358(5) 0.2778(7) 0.5656(5) 0.045(2) Uani 0.48 1 d D U P E 1
F65A F 0.4003(9) 0.3018(10) 0.6036(8) 0.057(3) Uani 0.48 1 d D U P E 1
F64A F 0.3979(6) 0.2606(7) 0.5138(6) 0.071(4) Uani 0.48 1 d D U P E 1
F66A F 0.4790(5) 0.3287(5) 0.5631(5) 0.072(3) Uani 0.48 1 d D U P E 1
C72A C 0.5336(7) 0.2110(6) 0.5721(5) 0.057(2) Uani 0.48 1 d D U P E 1
F71A F 0.5629(4) 0.1535(5) 0.5848(4) 0.0623(19) Uani 0.48 1 d D U P E 1
F72A F 0.5792(3) 0.2522(6) 0.6023(3) 0.060(3) Uani 0.48 1 d D . P E 1
F70A F 0.5320(4) 0.2211(5) 0.5132(3) 0.0555(16) Uani 0.48 1 d D U P E 1
C71A C 0.4355(6) 0.1557(6) 0.5788(4) 0.051(2) Uani 0.48 1 d D U P E 1
F69A F 0.4513(5) 0.1072(4) 0.6160(4) 0.069(2) Uani 0.48 1 d D U P E 1
F67A F 0.4351(4) 0.1366(4) 0.5214(3) 0.0536(19) Uani 0.48 1 d D U P E 1
F68A F 0.3768(4) 0.1703(7) 0.5848(5) 0.077(3) Uani 0.48 1 d D U P E 1
O7A O 0.4934(3) 0.2410(4) 0.7847(3) 0.0219(14) Uani 0.6 1 d . U P E 1
C68A C 0.4073(5) 0.2997(6) 0.8146(6) 0.046(2) Uani 0.6 1 d D U P E 1
F63A F 0.4417(3) 0.3340(3) 0.8599(3) 0.0552(16) Uani 0.6 1 d . . P E 1
F55B F 0.34908(16) 0.2983(2) 0.8217(2) 0.0625(11) Uani 1 1 d . U . . .
F62A F 0.4043(3) 0.3341(3) 0.7614(4) 0.0569(17) Uani 0.6 1 d . . P E 1
C67A C 0.3946(5) 0.1869(5) 0.7649(5) 0.0400(19) Uani 0.6 1 d D U P E 1
F59A F 0.4237(3) 0.1363(3) 0.7458(3) 0.0436(12) Uani 0.6 1 d . . P E 1
F60A F 0.3656(2) 0.2188(3) 0.7156(3) 0.0470(14) Uani 0.6 1 d . . P E 1
F58A F 0.3496(5) 0.1645(4) 0.7923(4) 0.054(2) Uani 0.6 1 d . . P E 1
C66A C 0.4559(5) 0.1993(6) 0.8699(5) 0.046(2) Uani 0.6 1 d D U P E 1
F57A F 0.4698(3) 0.1367(4) 0.8666(3) 0.0616(18) Uani 0.6 1 d . . P E 1
F55A F 0.4107(3) 0.2054(4) 0.9037(3) 0.0593(17) Uani 0.6 1 d . . P E 1
F56A F 0.5089(4) 0.2278(5) 0.9022(4) 0.048(2) Uani 0.6 1 d . . P E 1
O8B O 0.5112(8) 0.2300(10) 0.6472(8) 0.0197(19) Uani 0.19 1 d . U P E 2
C70B C 0.4561(10) 0.2844(15) 0.5636(12) 0.058(3) Uani 0.21 1 d D U P E 2
F66B F 0.4182(11) 0.3098(18) 0.6001(15) 0.034(4) Uani 0.21 1 d D U P E 2
F64B F 0.4198(10) 0.2752(15) 0.5082(10) 0.041(4) Uani 0.21 1 d D U P E 2
F65B F 0.5156(11) 0.2991(17) 0.5559(15) 0.091(6) Uani 0.21 1 d D U P E 2
C72B C 0.5019(9) 0.1737(11) 0.5526(8) 0.057(2) Uani 0.21 1 d D U P E 2
F71B F 0.5223(10) 0.1166(11) 0.5787(8) 0.052(3) Uani 0.21 1 d D U P E 2
F72B F 0.5542(8) 0.2038(11) 0.5464(9) 0.053(2) Uani 0.21 1 d D U P E 2
F70B F 0.4655(9) 0.1679(12) 0.4964(8) 0.054(4) Uani 0.21 1 d D U P E 2
C71B C 0.4169(11) 0.1675(12) 0.6166(10) 0.057(3) Uani 0.21 1 d D U P E 2
F69B F 0.440(2) 0.1385(15) 0.6693(13) 0.069(6) Uani 0.21 1 d D U P E 2
F67B F 0.3855(12) 0.1300(14) 0.5728(12) 0.064(4) Uani 0.21 1 d D U P E 2
F68B F 0.3749(7) 0.2034(11) 0.6391(8) 0.054(4) Uani 0.21 1 d D U P E 2
O8C O 0.4869(7) 0.2440(7) 0.6516(7) 0.0298(18) Uani 0.33 1 d . U P E 3
C70C C 0.4049(8) 0.2446(9) 0.5769(8) 0.054(3) Uani 0.31 1 d D U P E 3
F66C F 0.3584(7) 0.2233(12) 0.6039(12) 0.101(6) Uani 0.31 1 d D U P E 3
F64C F 0.3750(8) 0.2279(10) 0.5215(8) 0.084(5) Uani 0.31 1 d D U P E 3
F65C F 0.4007(13) 0.3095(10) 0.5800(10) 0.069(4) Uani 0.31 1 d D U P E 3
C72C C 0.5064(9) 0.2280(9) 0.5485(8) 0.062(2) Uani 0.31 1 d D U P E 3
F71C F 0.5631(8) 0.2179(11) 0.5812(8) 0.069(2) Uani 0.31 1 d D U P E 3
F72C F 0.4877(9) 0.2889(8) 0.5268(5) 0.075(4) Uani 0.31 1 d D U P E 3
F70C F 0.4940(9) 0.1827(9) 0.5037(7) 0.070(3) Uani 0.31 1 d D U P E 3
C71C C 0.4580(9) 0.1388(11) 0.6099(9) 0.062(3) Uani 0.31 1 d D U P E 3
F69C F 0.5065(11) 0.1037(10) 0.6044(11) 0.098(5) Uani 0.31 1 d D U P E 3
F67C F 0.4120(10) 0.1098(9) 0.5729(9) 0.080(4) Uani 0.31 1 d D U P E 3
F68C F 0.4456(15) 0.1193(10) 0.6627(10) 0.071(5) Uani 0.31 1 d D U P E 3
O5 O 0.52266(18) 0.34768(19) 0.7114(2) 0.0459(10) Uani 1 1 d . . . . .
C57 C 0.5466(3) 0.4080(3) 0.7144(3) 0.0419(11) Uani 1 1 d D U . . .
C58C C 0.5942(10) 0.4171(13) 0.6758(12) 0.069(2) Uani 0.21 1 d D U P D 3
F39C F 0.6301(12) 0.3747(13) 0.6530(16) 0.068(3) Uani 0.21 1 d D U P D 3
F37C F 0.6286(11) 0.4697(12) 0.6730(13) 0.070(3) Uani 0.21 1 d D U P D 3
F38C F 0.5548(11) 0.4284(13) 0.6230(11) 0.080(3) Uani 0.21 1 d D U P D 3
C60C C 0.4907(14) 0.4585(15) 0.7039(12) 0.068(3) Uani 0.21 1 d D U P D 3
F44C F 0.4738(12) 0.4641(13) 0.7601(12) 0.077(4) Uani 0.21 1 d D U P D 3
F45C F 0.4494(16) 0.4448(18) 0.6505(12) 0.072(3) Uani 0.21 1 d D U P D 3
F43C F 0.5231(14) 0.5166(13) 0.7112(13) 0.071(4) Uani 0.21 1 d D U P D 3
C59C C 0.5895(11) 0.4133(14) 0.7783(10) 0.065(3) Uani 0.21 1 d D U P D 3
F42C F 0.5529(13) 0.3906(15) 0.8197(14) 0.065(3) Uani 0.21 1 d D U P D 3
F40C F 0.5845(17) 0.4799(14) 0.7920(14) 0.064(3) Uani 0.21 1 d D U P D 3
F41C F 0.6442(13) 0.3840(18) 0.7681(14) 0.074(6) Uani 0.21 1 d D U P D 3
C58B C 0.6061(8) 0.4045(9) 0.6805(8) 0.070(2) Uani 0.34 1 d D U P D 2
F39B F 0.6555(7) 0.3965(9) 0.7257(7) 0.065(2) Uani 0.34 1 d D U P D 2
F37B F 0.6031(7) 0.4596(7) 0.6428(7) 0.073(2) Uani 0.34 1 d D U P D 2
F38B F 0.5896(8) 0.3576(8) 0.6347(7) 0.071(2) Uani 0.34 1 d D U P D 2
C60B C 0.4895(11) 0.4426(9) 0.6602(9) 0.075(3) Uani 0.34 1 d D U P D 2
F44B F 0.4411(8) 0.4362(10) 0.6931(8) 0.071(3) Uani 0.34 1 d D U P D 2
F45B F 0.4971(7) 0.4144(7) 0.6044(6) 0.078(3) Uani 0.34 1 d D U P D 2
F43B F 0.4991(8) 0.5088(7) 0.6595(8) 0.076(3) Uani 0.34 1 d D U P D 2
C59B C 0.5573(7) 0.4522(8) 0.7665(9) 0.059(2) Uani 0.34 1 d D U P D 2
F42B F 0.5036(7) 0.4730(8) 0.7836(8) 0.058(3) Uani 0.34 1 d D U P D 2
F40B F 0.5952(7) 0.5048(7) 0.7581(7) 0.074(3) Uani 0.34 1 d D U P D 2
F41B F 0.5935(6) 0.4175(7) 0.8141(6) 0.067(2) Uani 0.34 1 d D U P D 2
O7B O 0.4747(6) 0.2368(7) 0.7649(6) 0.036(2) Uani 0.4 1 d . U P E 2
C65 C 0.4406(2) 0.2384(3) 0.8083(2) 0.0367(10) Uani 1 1 d D U . . .
C68B C 0.3946(10) 0.3031(12) 0.7901(11) 0.053(3) Uani 0.4 1 d D U P E 2
F57B F 0.4287(7) 0.3639(5) 0.8044(7) 0.076(3) Uani 0.4 1 d . U P E 2
F56B F 0.3744(5) 0.3029(5) 0.7290(4) 0.059(3) Uani 0.4 1 d . U P E 2
C67B C 0.4014(7) 0.1828(8) 0.8167(8) 0.051(3) Uani 0.4 1 d D U P E 2
F62B F 0.4372(4) 0.1319(4) 0.8187(5) 0.049(2) Uani 0.4 1 d . U P E 2
F63B F 0.3545(9) 0.1857(11) 0.7656(8) 0.090(5) Uani 0.4 1 d . U P E 2
F61B F 0.3815(5) 0.1864(5) 0.8712(5) 0.0476(19) Uani 0.4 1 d . U P E 2
C66B C 0.4825(7) 0.2638(9) 0.8690(8) 0.055(3) Uani 0.4 1 d D U P E 2
F60B F 0.5016(10) 0.2002(10) 0.8989(10) 0.088(5) Uani 0.4 1 d . U P E 2
F58B F 0.4476(5) 0.3016(6) 0.9064(4) 0.058(2) Uani 0.4 1 d . U P E 2
F59B F 0.5276(4) 0.3063(5) 0.8642(5) 0.061(3) Uani 0.4 1 d D U P E 2
O3 O 0.90698(13) 0.76764(17) 0.73108(15) 0.0272(7) Uani 1 1 d . . . . .
C50B C 0.8255(7) 0.8326(9) 0.6829(10) 0.046(2) Uani 0.36 1 d . U P C 2
F21B F 0.8625(11) 0.8876(11) 0.7132(8) 0.047(3) Uani 0.36 1 d . U P C 2
F19B F 0.7669(9) 0.8513(10) 0.6773(7) 0.048(3) Uani 0.36 1 d . U P C 2
F20B F 0.8305(7) 0.8228(8) 0.6222(8) 0.063(4) Uani 0.36 1 d . U P C 2
C52B C 0.8145(6) 0.7099(9) 0.6875(8) 0.039(2) Uani 0.36 1 d . U P C 2
F26B F 0.8141(8) 0.6608(8) 0.7261(7) 0.050(3) Uani 0.36 1 d . U P C 2
F27B F 0.8440(11) 0.7039(9) 0.6372(10) 0.047(3) Uani 0.36 1 d . U P C 2
F25B F 0.7580(12) 0.7196(10) 0.6606(10) 0.043(3) Uani 0.36 1 d . U P C 2
C51B C 0.8200(7) 0.7814(10) 0.7832(8) 0.044(2) Uani 0.36 1 d . U P C 2
F24B F 0.8505(12) 0.7235(8) 0.8211(12) 0.045(3) Uani 0.36 1 d . U P C 2
F22B F 0.7573(13) 0.7704(10) 0.7711(14) 0.046(3) Uani 0.36 1 d . U P C 2
F23B F 0.8304(9) 0.8392(11) 0.8069(9) 0.072(6) Uani 0.36 1 d . . P C 2

loop_
_atom_site_aniso_label
_atom_site_aniso_U_11
_atom_site_aniso_U_22
_atom_site_aniso_U_33
_atom_site_aniso_U_23
_atom_site_aniso_U_13
_atom_site_aniso_U_12
Sb2 0.03151(14) 0.02011(15) 0.03452(16) 0.00246(11) 0.01631(10) 0.00172(10)
Sb1 0.03589(15) 0.02123(15) 0.03488(17) -0.00164(11) 0.01789(11) -0.00400(11)
Al2 0.0204(5) 0.0190(6) 0.0217(6) -0.0005(5) 0.0068(4) 0.0005(4)
Al1 0.0207(5) 0.0175(6) 0.0245(6) -0.0009(5) 0.0051(4) 0.0001(4)
F14 0.0391(16) 0.058(2) 0.0498(19) -0.0080(16) 0.0063(14) 0.0118(15)
F30 0.102(3) 0.053(2) 0.081(3) 0.014(2) 0.059(3) 0.034(2)
F15 0.061(2) 0.068(3) 0.0418(19) 0.0113(18) -0.0037(16) 0.0007(19)
F9 0.070(2) 0.0356(19) 0.073(2) 0.0041(17) 0.0338(19) 0.0228(17)
O1 0.0243(14) 0.0276(17) 0.0345(17) 0.0017(13) 0.0107(12) -0.0013(12)
F13 0.0438(17) 0.065(3) 0.055(2) -0.0225(19) -0.0109(15) -0.0013(17)
F20A 0.034(2) 0.025(3) 0.081(5) 0.010(4) 0.012(4) 0.001(2)
F35 0.083(3) 0.070(3) 0.067(2) 0.021(2) 0.049(2) 0.020(2)
F1 0.0446(18) 0.065(3) 0.097(3) 0.001(2) 0.048(2) -0.0026(18)
F17 0.067(2) 0.096(4) 0.048(2) -0.018(2) 0.0298(18) -0.016(2)
F8 0.077(2) 0.044(2) 0.051(2) -0.0124(16) 0.0185(17) -0.0270(19)
F22A 0.030(3) 0.057(5) 0.060(4) 0.021(4) 0.018(2) 0.005(4)
F26A 0.040(3) 0.035(4) 0.049(4) -0.018(3) 0.007(3) 0.005(3)
F29 0.0300(15) 0.063(3) 0.089(3) 0.031(2) 0.0056(16) -0.0007(15)
F18 0.0407(18) 0.098(4) 0.083(3) -0.045(3) 0.0059(18) 0.019(2)
F5 0.0526(19) 0.036(2) 0.108(3) 0.027(2) 0.036(2) 0.0183(16)
F12 0.056(2) 0.042(2) 0.060(2) -0.0002(17) 0.0057(16) -0.0119(16)
F7 0.102(3) 0.066(3) 0.046(2) -0.0069(19) 0.043(2) -0.009(2)
F23A 0.040(3) 0.063(5) 0.036(3) 0.006(4) 0.013(2) -0.001(5)
F36 0.093(3) 0.065(3) 0.0355(18) 0.0091(18) -0.0099(18) 0.000(2)
F19A 0.027(2) 0.035(3) 0.083(5) 0.003(4) 0.005(4) 0.009(2)
O4 0.0327(15) 0.0183(15) 0.0292(15) 0.0033(12) 0.0062(12) -0.0012(12)
F32 0.116(4) 0.037(2) 0.056(2) -0.0070(18) -0.021(2) -0.017(2)
F28 0.064(2) 0.056(3) 0.093(3) 0.043(2) 0.023(2) 0.030(2)
F33 0.051(2) 0.056(3) 0.124(4) 0.024(3) 0.008(2) -0.0241(19)
F16 0.061(2) 0.112(4) 0.051(2) -0.046(3) 0.0109(18) -0.006(2)
O2 0.0356(16) 0.0296(19) 0.0279(16) -0.0080(14) 0.0038(13) -0.0011(14)
F25A 0.027(2) 0.056(5) 0.047(5) -0.008(3) -0.003(3) -0.004(4)
F10 0.078(3) 0.040(2) 0.086(3) -0.031(2) -0.013(2) 0.0024(19)
F47 0.061(2) 0.073(3) 0.102(4) 0.024(3) 0.045(2) 0.007(2)
F53 0.092(3) 0.086(4) 0.048(2) -0.013(2) 0.022(2) 0.001(3)
F34 0.094(3) 0.061(3) 0.065(3) 0.038(2) 0.035(2) 0.009(2)
F31 0.124(4) 0.0181(17) 0.094(3) 0.0101(19) 0.000(3) -0.008(2)
F3 0.058(2) 0.037(2) 0.136(4) -0.026(2) 0.054(2) -0.0226(18)
F2 0.0251(14) 0.092(3) 0.082(3) -0.013(2) 0.0060(16) -0.0022(17)
F6 0.0452(18) 0.100(4) 0.0443(19) 0.023(2) 0.0016(15) 0.004(2)
F50 0.063(2) 0.047(3) 0.145(5) 0.017(3) 0.020(3) 0.023(2)
C15 0.030(2) 0.027(2) 0.029(2) 0.0000(19) 0.0115(17) -0.0050(18)
F48 0.095(3) 0.126(5) 0.060(3) -0.025(3) 0.032(2) 0.016(3)
F46 0.043(2) 0.064(3) 0.122(4) -0.005(3) 0.031(2) 0.0170(18)
F49 0.073(3) 0.048(2) 0.103(3) 0.014(2) 0.043(2) -0.002(2)
F52 0.111(4) 0.117(5) 0.093(4) -0.015(4) -0.052(3) 0.042(4)
C13 0.037(2) 0.026(3) 0.032(2) -0.0003(19) 0.0082(19) -0.0043(19)
F4 0.074(3) 0.090(4) 0.100(3) 0.067(3) 0.054(3) 0.027(3)
O6 0.0291(17) 0.045(2) 0.072(3) 0.023(2) 0.0046(17) 0.0069(16)
F54 0.064(3) 0.095(4) 0.091(3) -0.023(3) -0.006(2) -0.023(3)
C25 0.051(3) 0.029(3) 0.034(3) -0.006(2) 0.017(2) -0.008(2)
F11 0.061(2) 0.0336(19) 0.077(3) -0.0002(18) -0.0266(19) 0.0010(16)
F51 0.083(3) 0.051(3) 0.083(3) -0.002(2) -0.017(2) -0.013(2)
C14 0.034(2) 0.024(2) 0.031(2) 0.0032(18) 0.0113(18) 0.0018(18)
C23 0.035(2) 0.025(3) 0.051(3) 0.009(2) 0.016(2) 0.005(2)
C18 0.050(3) 0.051(4) 0.037(3) -0.003(3) 0.010(2) -0.008(3)
C33 0.034(2) 0.024(2) 0.038(2) 0.0027(19) 0.0181(18) 0.0020(18)
F27A 0.051(3) 0.090(6) 0.039(3) 0.022(4) 0.002(2) -0.009(5)
C54 0.047(3) 0.041(3) 0.062(4) 0.024(3) 0.018(3) 0.016(3)
F21A 0.043(3) 0.060(6) 0.097(9) -0.051(5) 0.017(5) 0.001(4)
F24A 0.041(3) 0.039(4) 0.094(6) 0.023(5) 0.020(5) -0.004(3)
C21 0.033(2) 0.023(2) 0.032(2) 0.0018(18) 0.0117(18) 0.0011(18)
C5 0.029(2) 0.037(3) 0.039(3) 0.000(2) 0.0098(19) 0.005(2)
C12 0.040(2) 0.018(2) 0.038(3) 0.0014(19) 0.0192(19) -0.0009(18)
C4 0.041(2) 0.027(2) 0.041(3) -0.001(2) 0.021(2) -0.001(2)
C49 0.0203(17) 0.027(2) 0.035(2) 0.0019(18) 0.0063(16) 0.0024(16)
C9 0.080(4) 0.025(3) 0.075(4) -0.003(3) 0.043(3) -0.005(3)
C1 0.034(2) 0.033(3) 0.032(2) -0.004(2) 0.0138(18) -0.009(2)
C22 0.037(2) 0.019(2) 0.034(2) 0.0003(18) 0.0100(18) -0.0006(18)
C20 0.044(3) 0.041(3) 0.032(2) -0.011(2) 0.011(2) -0.003(2)
C11 0.032(2) 0.029(3) 0.039(3) 0.001(2) 0.0106(19) 0.0008(19)
C27 0.061(3) 0.032(3) 0.037(3) -0.002(2) 0.006(2) -0.005(2)
C34 0.026(2) 0.033(3) 0.037(2) 0.003(2) 0.0084(18) 0.0020(18)
C24 0.050(3) 0.024(3) 0.052(3) 0.003(2) 0.030(2) 0.002(2)
C35 0.035(2) 0.030(3) 0.041(3) -0.006(2) 0.014(2) -0.002(2)
C32 0.036(2) 0.035(3) 0.030(2) 0.000(2) 0.0090(19) 0.003(2)
C31 0.033(2) 0.027(3) 0.043(3) 0.007(2) 0.016(2) 0.0061(19)
C3 0.038(2) 0.035(3) 0.035(2) -0.003(2) 0.011(2) -0.004(2)
C38 0.062(3) 0.023(3) 0.060(4) 0.001(2) 0.031(3) -0.001(2)
C2 0.034(2) 0.028(3) 0.036(3) 0.002(2) 0.0111(19) 0.005(2)
C6 0.055(3) 0.041(3) 0.048(3) -0.013(3) 0.019(3) -0.013(3)
C48 0.044(3) 0.078(5) 0.044(3) -0.027(3) 0.010(3) 0.002(3)
C17 0.063(3) 0.026(3) 0.059(4) -0.004(2) 0.030(3) 0.002(2)
C41 0.026(2) 0.023(2) 0.041(3) 0.0025(19) 0.0161(18) 0.0009(17)
C53 0.036(2) 0.021(2) 0.036(2) 0.0063(19) 0.0079(18) -0.0012(18)
C61 0.0230(19) 0.036(3) 0.039(3) 0.000(2) 0.0096(18) 0.0083(19)
C40 0.066(4) 0.053(4) 0.061(4) -0.025(3) 0.030(3) -0.016(3)
C56 0.065(4) 0.046(4) 0.045(3) 0.016(3) 0.021(3) 0.008(3)
C8 0.051(3) 0.069(5) 0.054(4) -0.018(3) 0.010(3) -0.012(3)
C47 0.034(2) 0.045(3) 0.039(3) -0.008(2) 0.002(2) 0.002(2)
C44 0.056(3) 0.034(3) 0.044(3) -0.005(2) 0.023(2) -0.003(2)
C7 0.057(3) 0.047(4) 0.058(4) 0.012(3) 0.017(3) 0.020(3)
C26 0.046(3) 0.037(3) 0.046(3) 0.013(2) 0.011(2) 0.008(2)
C28 0.034(3) 0.056(4) 0.074(4) 0.020(3) 0.012(3) 0.007(3)
C45 0.031(2) 0.041(3) 0.034(2) -0.012(2) -0.0011(19) 0.000(2)
C55 0.070(4) 0.023(3) 0.066(4) 0.007(3) 0.004(3) -0.008(3)
C63 0.044(3) 0.031(3) 0.061(4) 0.001(3) 0.009(3) 0.004(2)
C62 0.050(3) 0.058(4) 0.071(4) -0.009(4) 0.028(3) 0.001(3)
C16 0.038(3) 0.057(4) 0.055(4) 0.005(3) 0.004(2) 0.013(3)
C10 0.050(3) 0.068(5) 0.054(4) 0.006(3) 0.003(3) 0.018(3)
C19 0.039(3) 0.044(3) 0.045(3) 0.000(3) 0.011(2) 0.010(2)
C39 0.043(3) 0.076(5) 0.043(3) 0.018(3) 0.001(2) 0.006(3)
C36 0.054(3) 0.048(4) 0.086(5) 0.030(4) 0.040(3) 0.022(3)
C29 0.085(5) 0.046(4) 0.078(5) 0.003(3) 0.057(4) 0.016(4)
C37 0.054(3) 0.079(5) 0.040(3) 0.000(3) 0.001(3) -0.009(3)
C42 0.028(2) 0.046(3) 0.073(4) -0.005(3) 0.024(3) -0.005(2)
C64 0.049(3) 0.060(5) 0.064(4) 0.000(4) -0.005(3) -0.006(3)
C46 0.044(3) 0.032(3) 0.059(4) -0.017(3) -0.013(3) 0.002(2)
C52A 0.032(3) 0.044(4) 0.043(4) -0.010(3) 0.002(3) 0.000(3)
C50A 0.022(3) 0.030(3) 0.074(5) -0.005(4) 0.009(3) 0.004(3)
C30 0.083(5) 0.044(4) 0.047(3) -0.011(3) 0.005(3) -0.019(3)
C51A 0.024(3) 0.049(4) 0.048(3) 0.012(3) 0.008(3) 0.004(3)
C43 0.043(3) 0.050(4) 0.066(4) 0.031(3) 0.028(3) 0.012(3)
C58A 0.059(4) 0.058(4) 0.069(5) -0.003(4) 0.035(4) -0.023(4)
F39A 0.035(4) 0.062(6) 0.077(7) -0.015(5) 0.033(4) -0.019(4)
F37A 0.076(4) 0.064(4) 0.075(5) 0.002(4) 0.038(4) -0.038(3)
F38A 0.065(5) 0.076(5) 0.076(5) -0.006(4) 0.056(4) -0.012(4)
C60A 0.078(4) 0.045(4) 0.069(5) 0.020(4) -0.021(4) -0.002(4)
F44A 0.066(4) 0.051(4) 0.069(6) 0.025(5) -0.027(5) 0.014(4)
F45A 0.100(5) 0.060(5) 0.065(5) 0.036(4) -0.018(4) -0.010(4)
F43A 0.090(5) 0.028(3) 0.071(6) 0.020(5) -0.027(5) -0.005(4)
C59A 0.064(4) 0.045(4) 0.054(4) -0.011(4) 0.017(4) -0.020(4)
F42A 0.066(4) 0.051(5) 0.075(5) -0.023(4) 0.044(4) -0.012(4)
F40A 0.076(4) 0.060(4) 0.054(5) -0.021(4) 0.006(4) -0.028(4)
F41A 0.086(5) 0.054(5) 0.047(4) -0.007(4) -0.004(4) -0.010(4)
O8A 0.033(3) 0.009(3) 0.020(3) 0.006(2) 0.002(2) -0.001(3)
C69 0.047(2) 0.048(3) 0.026(2) -0.004(2) 0.0045(19) 0.007(2)
C70A 0.044(5) 0.061(5) 0.034(4) 0.005(4) 0.017(4) 0.019(4)
F65A 0.064(7) 0.078(7) 0.034(5) 0.011(5) 0.021(5) 0.046(6)
F64A 0.086(9) 0.065(8) 0.047(6) 0.005(5) -0.024(6) 0.026(6)
F66A 0.097(6) 0.049(5) 0.075(6) 0.036(5) 0.024(5) 0.014(5)
C72A 0.054(5) 0.077(5) 0.036(4) -0.005(4) 0.000(4) 0.006(4)
F71A 0.061(4) 0.076(5) 0.048(3) -0.013(3) 0.006(3) 0.028(4)
F72A 0.035(3) 0.112(8) 0.036(4) -0.013(4) 0.018(3) -0.026(4)
F70A 0.057(4) 0.086(4) 0.028(3) -0.006(3) 0.021(3) 0.011(3)
C71A 0.066(5) 0.061(5) 0.027(4) -0.010(4) 0.007(4) -0.015(4)
F69A 0.118(6) 0.036(4) 0.050(4) -0.010(4) 0.005(4) -0.025(4)
F67A 0.080(5) 0.054(5) 0.025(3) -0.021(3) 0.005(3) -0.016(4)
F68A 0.061(5) 0.110(8) 0.058(5) -0.025(5) 0.009(4) -0.033(6)
O7A 0.018(3) 0.030(3) 0.017(3) 0.003(3) 0.002(2) 0.003(3)
C68A 0.039(5) 0.043(5) 0.062(6) -0.021(5) 0.023(4) -0.006(4)
F63A 0.053(3) 0.051(4) 0.064(4) -0.030(3) 0.018(3) -0.014(3)
F55B 0.0342(16) 0.067(3) 0.094(3) -0.008(2) 0.0311(17) 0.0043(17)
F62A 0.047(3) 0.034(3) 0.093(5) 0.018(4) 0.020(4) 0.013(3)
C67A 0.032(4) 0.042(5) 0.049(5) -0.004(4) 0.017(4) -0.008(4)
F59A 0.053(3) 0.027(3) 0.055(3) -0.015(2) 0.020(2) -0.007(2)
F60A 0.030(2) 0.061(4) 0.046(3) -0.002(3) -0.003(2) -0.010(2)
F58A 0.045(4) 0.049(4) 0.073(6) -0.017(4) 0.022(4) -0.023(3)
C66A 0.047(4) 0.052(5) 0.045(4) 0.009(4) 0.027(4) 0.004(4)
F57A 0.074(4) 0.050(4) 0.065(4) 0.028(3) 0.023(3) 0.017(3)
F55A 0.061(4) 0.082(5) 0.043(3) 0.011(3) 0.033(3) -0.004(4)
F56A 0.050(3) 0.064(6) 0.027(3) 0.008(3) -0.001(2) -0.009(4)
O8B 0.022(4) 0.017(4) 0.021(3) 0.000(3) 0.008(3) 0.006(4)
C70B 0.061(6) 0.066(5) 0.047(5) 0.004(5) 0.009(5) 0.014(5)
F66B 0.034(9) 0.052(8) 0.019(8) 0.006(6) 0.009(7) 0.009(8)
F64B 0.048(9) 0.060(10) 0.015(6) 0.004(6) 0.004(6) 0.008(8)
F65B 0.081(12) 0.100(14) 0.095(13) 0.042(12) 0.025(11) -0.009(11)
C72B 0.061(4) 0.074(4) 0.036(4) -0.008(4) 0.008(4) 0.009(4)
F71B 0.061(7) 0.060(8) 0.036(6) -0.008(6) 0.012(6) 0.030(6)
F72B 0.056(5) 0.076(5) 0.029(5) -0.013(4) 0.012(4) 0.011(4)
F70B 0.042(7) 0.082(8) 0.033(6) -0.020(6) -0.006(6) 0.000(7)
C71B 0.069(6) 0.060(6) 0.042(5) -0.007(5) 0.008(5) -0.010(6)
F69B 0.102(10) 0.047(11) 0.057(9) 0.015(9) 0.015(9) -0.022(10)
F67B 0.064(8) 0.061(9) 0.065(8) -0.008(8) 0.000(7) -0.032(8)
F68B 0.033(7) 0.089(11) 0.037(7) -0.013(8) 0.001(6) -0.016(7)
O8C 0.037(3) 0.027(4) 0.024(3) -0.001(3) 0.002(3) -0.001(4)
C70C 0.052(5) 0.062(6) 0.048(5) 0.006(5) 0.009(5) 0.012(5)
F66C 0.049(8) 0.107(13) 0.148(15) 0.005(13) 0.019(10) 0.002(9)
F64C 0.063(8) 0.097(11) 0.077(8) 0.034(8) -0.025(7) -0.010(7)
F65C 0.068(8) 0.063(7) 0.079(9) 0.013(8) 0.023(9) 0.033(7)
C72C 0.071(4) 0.077(4) 0.039(4) -0.001(4) 0.011(4) 0.007(4)
F71C 0.070(5) 0.088(5) 0.051(5) -0.002(5) 0.019(5) 0.011(5)
F72C 0.124(9) 0.073(8) 0.023(5) 0.008(5) 0.002(6) -0.049(7)
F70C 0.078(6) 0.088(6) 0.044(4) -0.006(5) 0.016(5) 0.013(5)
C71C 0.077(6) 0.056(6) 0.052(5) -0.001(6) 0.009(5) -0.007(6)
F69C 0.126(12) 0.062(9) 0.106(11) 0.022(9) 0.023(10) 0.030(9)
F67C 0.102(8) 0.057(7) 0.080(7) -0.009(6) 0.012(7) -0.026(7)
F68C 0.102(9) 0.051(10) 0.064(8) 0.004(7) 0.026(7) -0.010(9)
O5 0.0427(19) 0.0222(18) 0.074(3) 0.0111(18) 0.0128(18) -0.0027(15)
C57 0.047(2) 0.029(2) 0.052(3) -0.001(2) 0.017(2) -0.010(2)
C58C 0.073(4) 0.066(4) 0.079(5) -0.002(4) 0.042(4) -0.021(4)
F39C 0.069(5) 0.071(5) 0.078(5) -0.003(5) 0.050(5) -0.023(5)
F37C 0.075(5) 0.064(5) 0.082(6) 0.005(6) 0.040(6) -0.032(5)
F38C 0.090(6) 0.076(6) 0.084(6) -0.006(6) 0.041(6) -0.013(6)
C60C 0.076(4) 0.045(4) 0.071(5) 0.016(5) -0.017(5) 0.002(4)
F44C 0.083(8) 0.059(8) 0.083(8) 0.001(8) -0.005(8) 0.013(7)
F45C 0.078(5) 0.052(5) 0.071(6) 0.020(5) -0.027(5) 0.006(4)
F43C 0.088(6) 0.036(5) 0.073(7) 0.019(6) -0.026(6) -0.003(5)
C59C 0.075(5) 0.056(5) 0.062(5) -0.012(5) 0.005(5) -0.016(4)
F42C 0.082(6) 0.060(7) 0.051(5) -0.008(6) 0.004(6) -0.016(6)
F40C 0.078(5) 0.055(5) 0.057(6) -0.014(5) 0.005(5) -0.025(5)
F41C 0.062(10) 0.065(10) 0.087(11) -0.015(10) -0.010(9) -0.006(9)
C58B 0.074(4) 0.065(4) 0.081(5) -0.002(4) 0.040(4) -0.020(4)
F39B 0.057(4) 0.069(5) 0.078(5) -0.001(4) 0.040(4) -0.017(4)
F37B 0.088(5) 0.065(5) 0.079(5) 0.003(5) 0.048(4) -0.026(4)
F38B 0.078(5) 0.072(5) 0.079(5) -0.010(5) 0.057(4) -0.017(5)
C60B 0.085(5) 0.057(4) 0.070(5) 0.021(5) -0.023(5) -0.002(4)
F44B 0.066(4) 0.059(5) 0.077(6) 0.022(5) -0.019(5) 0.008(4)
F45B 0.101(6) 0.063(6) 0.053(5) 0.007(5) -0.035(5) -0.017(5)
F43B 0.089(5) 0.051(4) 0.075(6) 0.025(4) -0.023(5) 0.003(4)
C59B 0.068(4) 0.052(4) 0.058(4) -0.016(4) 0.014(4) -0.017(4)
F42B 0.062(5) 0.051(6) 0.071(6) -0.020(5) 0.040(4) -0.007(5)
F40B 0.088(6) 0.063(6) 0.068(6) -0.011(5) 0.004(5) -0.048(5)
F41B 0.082(4) 0.066(5) 0.050(4) -0.001(4) 0.001(4) -0.019(4)
O7B 0.030(6) 0.040(5) 0.045(6) 0.009(5) 0.022(4) 0.004(5)
C65 0.0284(19) 0.050(3) 0.035(2) 0.001(2) 0.0151(17) 0.001(2)
C68B 0.049(6) 0.052(6) 0.062(6) -0.005(6) 0.025(5) -0.004(5)
F57B 0.105(8) 0.027(5) 0.122(10) 0.000(6) 0.088(7) 0.007(5)
F56B 0.091(7) 0.046(5) 0.031(4) 0.000(4) -0.014(4) 0.005(5)
C67B 0.051(5) 0.050(5) 0.055(5) 0.004(5) 0.022(5) 0.000(5)
F62B 0.064(5) 0.021(4) 0.069(6) 0.006(4) 0.030(4) 0.001(4)
F63B 0.054(8) 0.124(15) 0.091(12) -0.062(10) 0.013(9) -0.014(10)
F61B 0.056(5) 0.047(5) 0.048(5) 0.011(4) 0.032(4) -0.006(4)
C66B 0.052(5) 0.062(5) 0.050(5) -0.001(5) 0.007(4) 0.008(5)
F60B 0.085(9) 0.094(10) 0.074(8) 0.003(8) -0.018(7) 0.044(8)
F58B 0.085(6) 0.070(6) 0.021(3) -0.011(4) 0.016(4) -0.022(5)
F59B 0.031(4) 0.054(5) 0.090(6) -0.004(5) -0.011(4) -0.006(4)
O3 0.0200(13) 0.0250(17) 0.0365(17) 0.0023(13) 0.0049(12) -0.0002(12)
C50B 0.028(4) 0.036(4) 0.074(5) 0.010(5) 0.008(5) 0.005(4)
F21B 0.038(4) 0.028(5) 0.076(7) 0.007(6) 0.011(6) -0.001(4)
F19B 0.027(4) 0.037(5) 0.080(7) 0.006(6) 0.007(6) 0.009(4)
F20B 0.044(5) 0.083(9) 0.062(8) 0.052(8) 0.009(5) 0.007(7)
C52B 0.030(4) 0.039(5) 0.045(5) -0.013(4) 0.003(4) 0.002(4)
F26B 0.042(5) 0.027(5) 0.078(9) 0.004(7) 0.005(7) -0.010(4)
F27B 0.040(5) 0.051(7) 0.051(6) -0.017(5) 0.008(5) 0.008(6)
F25B 0.027(4) 0.046(7) 0.053(7) -0.005(5) -0.004(5) -0.005(5)
C51B 0.030(4) 0.054(5) 0.050(4) 0.005(5) 0.009(4) 0.002(4)
F24B 0.038(4) 0.058(7) 0.041(5) 0.015(6) 0.014(4) 0.005(6)
F22B 0.022(4) 0.061(8) 0.059(5) 0.010(7) 0.018(4) 0.005(6)
F23B 0.043(7) 0.103(18) 0.067(11) -0.059(10) 0.007(7) 0.007(10)

loop_
_atom_type_symbol
_atom_type_description
_atom_type_scat_dispersion_real
_atom_type_scat_dispersion_imag
_atom_type_scat_source
C C 0.0181 0.0091 'International Tables Vol C Tables 4.2.6.8 and 6.1.1.4'
H H 0.0000 0.0000 'International Tables Vol C Tables 4.2.6.8 and 6.1.1.4'
Al Al 0.2130 0.2455 'International Tables Vol C Tables 4.2.6.8 and 6.1.1.4'
F F 0.0727 0.0534 'International Tables Vol C Tables 4.2.6.8 and 6.1.1.4'
O O 0.0492 0.0322 'International Tables Vol C Tables 4.2.6.8 and 6.1.1.4'
Sb Sb -0.0562 5.8946 'International Tables Vol C Tables 4.2.6.8 and 6.1.1.4'

loop_
_exptl_crystal_face_index_h
_exptl_crystal_face_index_k
_exptl_crystal_face_index_l
_exptl_crystal_face_perp_dist
9 -10 0 0.0715
11 5 -9 0.0747
6 10 -8 0.0739
-11 8 2 0.0727
-13 5 5 0.0587
-9 -7 9 0.0640
12 8 0 0.0720
1 3 13 0.0840
7 6 9 0.0773
-11 -6 7 0.0573
-11 -8 -2 0.0487
8 2 -13 0.0722
11 -5 -8 0.0753
6 -12 -4 0.0728
0 13 0 0.0915
4 -11 -8 0.0673
8 -2 -13 0.0627
9 11 -1 0.0728
-14 1 1 0.0446
11 -5 5 0.0868
3 -8 10 0.0765
-14 -3 -1 0.0334
5 11 5 0.0721

loop_
_geom_angle_atom_site_label_1
_geom_angle_atom_site_label_2
_geom_angle_atom_site_label_3
_geom_angle
_geom_angle_site_symmetry_1
_geom_angle_site_symmetry_3
_geom_angle_publ_flag
C25 Sb2 C23 51.80(17) . . ?
C25 Sb2 C34 173.89(16) . . ?
C21 Sb2 C25 32.53(17) . . ?
C21 Sb2 C23 53.34(15) . . ?
C21 Sb2 C22 33.51(15) . . ?
C21 Sb2 C34 152.18(17) . . ?
C21 Sb2 C35 120.41(17) . . ?
C21 Sb2 C32 123.94(16) . . ?
C22 Sb2 C25 53.91(16) . . ?
C22 Sb2 C23 32.15(16) . . ?
C22 Sb2 C34 132.20(16) . . ?
C22 Sb2 C32 147.69(17) . . ?
C34 Sb2 C23 132.52(15) . . ?
C35 Sb2 C25 151.22(18) . . ?
C35 Sb2 C23 130.06(18) . . ?
C35 Sb2 C22 110.61(17) . . ?
C35 Sb2 C34 32.04(17) . . ?
C35 Sb2 C32 53.76(16) . . ?
C32 Sb2 C25 124.00(16) . . ?
C32 Sb2 C23 175.74(17) . . ?
C32 Sb2 C34 51.59(14) . . ?
C31 Sb2 C25 126.17(18) . . ?
C31 Sb2 C23 148.92(18) . . ?
C31 Sb2 C21 106.72(16) . . ?
C31 Sb2 C22 117.59(17) . . ?
C31 Sb2 C34 53.27(16) . . ?
C31 Sb2 C35 33.40(17) . . ?
C31 Sb2 C32 32.68(17) . . ?
C13 Sb1 C5 120.01(16) . . ?
C13 Sb1 C11 54.03(15) . . ?
C13 Sb1 C3 163.07(17) . . ?
C5 Sb1 C3 51.31(15) . . ?
C12 Sb1 C13 33.91(16) . . ?
C12 Sb1 C5 133.11(17) . . ?
C12 Sb1 C1 106.83(17) . . ?
C12 Sb1 C11 32.78(17) . . ?
C12 Sb1 C3 137.43(17) . . ?
C12 Sb1 C2 109.20(17) . . ?
C1 Sb1 C13 110.88(16) . . ?
C1 Sb1 C5 32.26(18) . . ?
C1 Sb1 C11 132.31(18) . . ?
C1 Sb1 C3 53.37(16) . . ?
C1 Sb1 C2 33.88(16) . . ?
C11 Sb1 C5 164.00(17) . . ?
C11 Sb1 C3 129.35(16) . . ?
C2 Sb1 C13 131.72(18) . . ?
C2 Sb1 C5 53.56(16) . . ?
C2 Sb1 C11 117.06(16) . . ?
C2 Sb1 C3 31.85(17) . . ?
O6 Al2 O8A 111.8(4) . . ?
O6 Al2 O7A 102.6(3) . . ?
O6 Al2 O8B 97.2(6) . . ?
O7A Al2 O8A 105.6(4) . . ?
O8C Al2 O6 118.0(6) . . ?
O8C Al2 O5 97.2(5) . . ?
O5 Al2 O6 109.9(2) . . ?
O5 Al2 O8A 114.5(3) . . ?
O5 Al2 O7A 111.7(3) . . ?
O5 Al2 O8B 106.0(7) . . ?
O7B Al2 O6 117.1(5) . . ?
O7B Al2 O8B 111.7(8) . . ?
O7B Al2 O5 113.3(5) . . ?
O1 Al1 O4 113.55(17) . . ?
O1 Al1 O2 107.81(17) . . ?
O1 Al1 O3 106.87(17) . . ?
O2 Al1 O4 107.73(18) . . ?
O2 Al1 O3 113.33(18) . . ?
O3 Al1 O4 107.69(16) . . ?
C41 O1 Al1 149.9(3) . . ?
C53 O4 Al1 148.0(3) . . ?
C45 O2 Al1 147.4(4) . . ?
C14 C15 C20 125.6(5) . . ?
C14 C15 C11 107.9(4) . . ?
C11 C15 C20 126.4(4) . . ?
C14 C13 Sb1 82.1(3) . . ?
C14 C13 C18 126.5(5) . . ?
C14 C13 C12 107.5(4) . . ?
C18 C13 Sb1 119.1(4) . . ?
C12 C13 Sb1 70.1(3) . . ?
C12 C13 C18 125.7(5) . . ?
C61 O6 Al2 153.2(4) . . ?
C21 C25 Sb2 68.6(3) . . ?
C21 C25 C30 124.6(6) . . ?
C24 C25 Sb2 79.8(3) . . ?
C24 C25 C21 108.0(5) . . ?
C24 C25 C30 127.2(6) . . ?
C30 C25 Sb2 121.0(4) . . ?
C15 C14 C13 108.4(4) . . ?
C15 C14 C19 124.9(5) . . ?
C13 C14 C19 126.6(5) . . ?
C22 C23 Sb2 67.5(3) . . ?
C22 C23 C28 124.8(6) . . ?
C24 C23 Sb2 77.4(3) . . ?
C24 C23 C22 107.8(4) . . ?
C24 C23 C28 127.4(5) . . ?
C28 C23 Sb2 122.4(4) . . ?
C13 C18 H18A 109.5 . . ?
C13 C18 H18B 109.5 . . ?
C13 C18 H18C 109.5 . . ?
H18A C18 H18B 109.5 . . ?
H18A C18 H18C 109.5 . . ?
H18B C18 H18C 109.5 . . ?
C34 C33 C32 108.7(4) . . ?
C34 C33 C38 126.6(5) . . ?
C32 C33 C38 124.7(5) . . ?
F30 C54 C53 109.3(5) . . ?
F29 C54 F30 107.8(5) . . ?
F29 C54 F28 108.3(5) . . ?
F29 C54 C53 110.7(5) . . ?
F28 C54 F30 107.5(5) . . ?
F28 C54 C53 113.1(5) . . ?
C25 C21 Sb2 78.9(3) . . ?
C25 C21 C22 108.1(4) . . ?
C25 C21 C26 126.0(5) . . ?
C22 C21 Sb2 74.4(3) . . ?
C22 C21 C26 125.2(5) . . ?
C26 C21 Sb2 120.8(3) . . ?
C4 C5 Sb1 79.6(3) . . ?
C4 C5 C1 108.9(4) . . ?
C4 C5 C10 125.8(6) . . ?
C1 C5 Sb1 67.4(3) . . ?
C1 C5 C10 125.2(5) . . ?
C10 C5 Sb1 123.0(4) . . ?
C13 C12 Sb1 76.0(3) . . ?
C13 C12 C17 125.5(5) . . ?
C11 C12 Sb1 79.2(3) . . ?
C11 C12 C13 107.6(4) . . ?
C11 C12 C17 125.8(5) . . ?
C17 C12 Sb1 120.3(3) . . ?
C5 C4 C9 125.8(6) . . ?
C5 C4 C3 108.3(4) . . ?
C3 C4 C9 125.8(6) . . ?
C50A C49 C52A 108.2(6) . . ?
C50A C49 C51A 109.5(6) . . ?
C51A C49 C52A 108.7(6) . . ?
O3 C49 C52A 109.2(5) . . ?
O3 C49 C50A 108.7(5) . . ?
O3 C49 C51A 112.4(4) . . ?
O3 C49 C50B 109.3(7) . . ?
O3 C49 C52B 110.4(6) . . ?
O3 C49 C51B 111.4(6) . . ?
C50B C49 C52B 110.1(10) . . ?
C50B C49 C51B 106.8(11) . . ?
C52B C49 C51B 108.8(10) . . ?
C4 C9 H9A 109.5 . . ?
C4 C9 H9B 109.5 . . ?
C4 C9 H9C 109.5 . . ?
H9A C9 H9B 109.5 . . ?
H9A C9 H9C 109.5 . . ?
H9B C9 H9C 109.5 . . ?
C5 C1 Sb1 80.3(3) . . ?
C5 C1 C2 107.6(5) . . ?
C5 C1 C6 126.3(5) . . ?
C2 C1 Sb1 74.9(3) . . ?
C2 C1 C6 124.7(5) . . ?
C6 C1 Sb1 121.8(4) . . ?
C23 C22 Sb2 80.3(3) . . ?
C23 C22 C27 125.1(5) . . ?
C21 C22 Sb2 72.1(3) . . ?
C21 C22 C23 107.2(5) . . ?
C21 C22 C27 127.0(5) . . ?
C27 C22 Sb2 120.5(4) . . ?
C15 C20 H20A 109.5 . . ?
C15 C20 H20B 109.5 . . ?
C15 C20 H20C 109.5 . . ?
H20A C20 H20B 109.5 . . ?
H20A C20 H20C 109.5 . . ?
H20B C20 H20C 109.5 . . ?
C15 C11 Sb1 81.5(3) . . ?
C15 C11 C16 125.7(5) . . ?
C12 C11 Sb1 68.0(3) . . ?
C12 C11 C15 108.5(4) . . ?
C12 C11 C16 125.7(5) . . ?
C16 C11 Sb1 120.0(4) . . ?
C22 C27 H27A 109.5 . . ?
C22 C27 H27B 109.5 . . ?
C22 C27 H27C 109.5 . . ?
H27A C27 H27B 109.5 . . ?
H27A C27 H27C 109.5 . . ?
H27B C27 H27C 109.5 . . ?
C33 C34 Sb2 76.9(3) . . ?
C33 C34 C35 108.4(4) . . ?
C33 C34 C39 126.6(5) . . ?
C35 C34 Sb2 67.5(3) . . ?
C35 C34 C39 124.9(5) . . ?
C39 C34 Sb2 123.7(4) . . ?
C25 C24 C23 108.9(4) . . ?
C25 C24 C29 124.7(6) . . ?
C23 C24 C29 126.4(6) . . ?
C34 C35 Sb2 80.5(3) . . ?
C34 C35 C40 124.4(5) . . ?
C31 C35 Sb2 71.7(3) . . ?
C31 C35 C34 107.5(5) . . ?
C31 C35 C40 127.5(6) . . ?
C40 C35 Sb2 120.9(4) . . ?
C33 C32 Sb2 78.9(3) . . ?
C33 C32 C31 107.5(4) . . ?
C33 C32 C37 126.8(6) . . ?
C31 C32 Sb2 68.0(3) . . ?
C31 C32 C37 125.5(5) . . ?
C37 C32 Sb2 122.7(4) . . ?
C35 C31 Sb2 74.9(3) . . ?
C35 C31 C32 107.9(5) . . ?
C35 C31 C36 125.5(6) . . ?
C32 C31 Sb2 79.3(3) . . ?
C32 C31 C36 125.8(5) . . ?
C36 C31 Sb2 120.3(4) . . ?
C4 C3 Sb1 77.3(3) . . ?
C4 C3 C2 108.1(4) . . ?
C4 C3 C8 127.3(6) . . ?
C2 C3 Sb1 67.3(3) . . ?
C2 C3 C8 124.4(6) . . ?
C8 C3 Sb1 123.9(4) . . ?
C33 C38 H38A 109.5 . . ?
C33 C38 H38B 109.5 . . ?
C33 C38 H38C 109.5 . . ?
H38A C38 H38B 109.5 . . ?
H38A C38 H38C 109.5 . . ?
H38B C38 H38C 109.5 . . ?
C1 C2 Sb1 71.3(3) . . ?
C1 C2 C7 126.4(6) . . ?
C3 C2 Sb1 80.9(3) . . ?
C3 C2 C1 107.1(5) . . ?
C3 C2 C7 126.0(5) . . ?
C7 C2 Sb1 120.1(4) . . ?
C1 C6 H6A 109.5 . . ?
C1 C6 H6B 109.5 . . ?
C1 C6 H6C 109.5 . . ?
H6A C6 H6B 109.5 . . ?
H6A C6 H6C 109.5 . . ?
H6B C6 H6C 109.5 . . ?
F17 C48 F18 107.2(6) . . ?
F17 C48 F16 108.3(6) . . ?
F17 C48 C45 112.5(6) . . ?
F18 C48 F16 106.0(6) . . ?
F18 C48 C45 110.0(6) . . ?
F16 C48 C45 112.6(5) . . ?
C12 C17 H17A 109.5 . . ?
C12 C17 H17B 109.5 . . ?
C12 C17 H17C 109.5 . . ?
H17A C17 H17B 109.5 . . ?
H17A C17 H17C 109.5 . . ?
H17B C17 H17C 109.5 . . ?
O1 C41 C44 110.1(4) . . ?
O1 C41 C42 108.2(4) . . ?
O1 C41 C43 111.1(4) . . ?
C44 C41 C43 108.6(5) . . ?
C42 C41 C44 109.0(4) . . ?
C42 C41 C43 109.8(5) . . ?
O4 C53 C54 111.4(4) . . ?
O4 C53 C56 110.5(4) . . ?
O4 C53 C55 107.7(4) . . ?
C54 C53 C56 108.2(4) . . ?
C55 C53 C54 110.7(5) . . ?
C55 C53 C56 108.4(5) . . ?
O6 C61 C63 112.0(4) . . ?
O6 C61 C62 109.5(5) . . ?
O6 C61 C64 109.1(5) . . ?
C62 C61 C63 109.4(5) . . ?
C62 C61 C64 108.7(5) . . ?
C64 C61 C63 108.0(5) . . ?
C35 C40 H40A 109.5 . . ?
C35 C40 H40B 109.5 . . ?
C35 C40 H40C 109.5 . . ?
H40A C40 H40B 109.5 . . ?
H40A C40 H40C 109.5 . . ?
H40B C40 H40C 109.5 . . ?
F35 C56 F36 106.9(6) . . ?
F35 C56 F34 109.5(6) . . ?
F35 C56 C53 111.1(5) . . ?
F36 C56 F34 107.7(5) . . ?
F36 C56 C53 110.1(5) . . ?
F34 C56 C53 111.4(6) . . ?
C3 C8 H8A 109.5 . . ?
C3 C8 H8B 109.5 . . ?
C3 C8 H8C 109.5 . . ?
H8A C8 H8B 109.5 . . ?
H8A C8 H8C 109.5 . . ?
H8B C8 H8C 109.5 . . ?
F14 C47 F15 107.5(5) . . ?
F14 C47 F13 107.3(5) . . ?
F14 C47 C45 109.9(4) . . ?
F15 C47 F13 108.1(4) . . ?
F15 C47 C45 111.3(5) . . ?
F13 C47 C45 112.5(5) . . ?
F9 C44 C41 110.0(5) . . ?
F8 C44 F9 107.7(5) . . ?
F8 C44 C41 110.6(5) . . ?
F7 C44 F9 107.8(5) . . ?
F7 C44 F8 107.8(5) . . ?
F7 C44 C41 112.9(5) . . ?
C2 C7 H7A 109.5 . . ?
C2 C7 H7B 109.5 . . ?
C2 C7 H7C 109.5 . . ?
H7A C7 H7B 109.5 . . ?
H7A C7 H7C 109.5 . . ?
H7B C7 H7C 109.5 . . ?
C21 C26 H26A 109.5 . . ?
C21 C26 H26B 109.5 . . ?
C21 C26 H26C 109.5 . . ?
H26A C26 H26B 109.5 . . ?
H26A C26 H26C 109.5 . . ?
H26B C26 H26C 109.5 . . ?
C23 C28 H28A 109.5 . . ?
C23 C28 H28B 109.5 . . ?
C23 C28 H28C 109.5 . . ?
H28A C28 H28B 109.5 . . ?
H28A C28 H28C 109.5 . . ?
H28B C28 H28C 109.5 . . ?
O2 C45 C48 107.8(5) . . ?
O2 C45 C47 109.1(4) . . ?
O2 C45 C46 112.3(4) . . ?
C48 C45 C47 108.4(5) . . ?
C46 C45 C48 110.1(5) . . ?
C46 C45 C47 109.1(5) . . ?
F32 C55 F33 107.8(6) . . ?
F32 C55 F31 107.8(6) . . ?
F32 C55 C53 110.8(5) . . ?
F33 C55 C53 110.8(6) . . ?
F31 C55 F33 107.7(6) . . ?
F31 C55 C53 111.8(5) . . ?
F50 C63 F49 108.0(6) . . ?
F50 C63 F51 110.0(6) . . ?
F50 C63 C61 114.4(5) . . ?
F49 C63 C61 110.9(5) . . ?
F51 C63 F49 103.0(5) . . ?
F51 C63 C61 109.9(5) . . ?
F47 C62 F48 110.1(7) . . ?
F47 C62 F46 107.1(6) . . ?
F47 C62 C61 111.4(6) . . ?
F48 C62 F46 105.7(6) . . ?
F48 C62 C61 110.7(6) . . ?
F46 C62 C61 111.7(6) . . ?
C11 C16 H16A 109.5 . . ?
C11 C16 H16B 109.5 . . ?
C11 C16 H16C 109.5 . . ?
H16A C16 H16B 109.5 . . ?
H16A C16 H16C 109.5 . . ?
H16B C16 H16C 109.5 . . ?
C5 C10 H10A 109.5 . . ?
C5 C10 H10B 109.5 . . ?
C5 C10 H10C 109.5 . . ?
H10A C10 H10B 109.5 . . ?
H10A C10 H10C 109.5 . . ?
H10B C10 H10C 109.5 . . ?
C14 C19 H19A 109.5 . . ?
C14 C19 H19B 109.5 . . ?
C14 C19 H19C 109.5 . . ?
H19A C19 H19B 109.5 . . ?
H19A C19 H19C 109.5 . . ?
H19B C19 H19C 109.5 . . ?
C34 C39 H39A 109.5 . . ?
C34 C39 H39B 109.5 . . ?
C34 C39 H39C 109.5 . . ?
H39A C39 H39B 109.5 . . ?
H39A C39 H39C 109.5 . . ?
H39B C39 H39C 109.5 . . ?
C31 C36 H36A 109.5 . . ?
C31 C36 H36B 109.5 . . ?
C31 C36 H36C 109.5 . . ?
H36A C36 H36B 109.5 . . ?
H36A C36 H36C 109.5 . . ?
H36B C36 H36C 109.5 . . ?
C24 C29 H29A 109.5 . . ?
C24 C29 H29B 109.5 . . ?
C24 C29 H29C 109.5 . . ?
H29A C29 H29B 109.5 . . ?
H29A C29 H29C 109.5 . . ?
H29B C29 H29C 109.5 . . ?
C32 C37 H37A 109.5 . . ?
C32 C37 H37B 109.5 . . ?
C32 C37 H37C 109.5 . . ?
H37A C37 H37B 109.5 . . ?
H37A C37 H37C 109.5 . . ?
H37B C37 H37C 109.5 . . ?
F1 C42 C41 112.3(5) . . ?
F3 C42 F1 107.2(5) . . ?
F3 C42 C41 110.9(4) . . ?
F2 C42 F1 108.3(5) . . ?
F2 C42 F3 107.4(6) . . ?
F2 C42 C41 110.4(5) . . ?
F53 C64 F52 105.2(7) . . ?
F53 C64 C61 111.3(5) . . ?
F52 C64 C61 112.8(6) . . ?
F54 C64 F53 108.9(7) . . ?
F54 C64 F52 106.0(6) . . ?
F54 C64 C61 112.2(6) . . ?
F12 C46 C45 110.9(5) . . ?
F10 C46 F12 106.9(5) . . ?
F10 C46 C45 113.4(6) . . ?
F11 C46 F12 107.1(6) . . ?
F11 C46 F10 107.6(5) . . ?
F11 C46 C45 110.7(5) . . ?
F26A C52A C49 105.9(7) . . ?
F25A C52A F26A 107.9(9) . . ?
F25A C52A C49 113.3(8) . . ?
F27A C52A F26A 110.2(9) . . ?
F27A C52A F25A 107.2(8) . . ?
F27A C52A C49 112.2(8) . . ?
F20A C50A C49 108.7(8) . . ?
F19A C50A F20A 108.0(10) . . ?
F19A C50A F21A 104.0(9) . . ?
F19A C50A C49 114.1(8) . . ?
F21A C50A F20A 112.5(9) . . ?
F21A C50A C49 109.6(9) . . ?
C25 C30 H30A 109.5 . . ?
C25 C30 H30B 109.5 . . ?
C25 C30 H30C 109.5 . . ?
H30A C30 H30B 109.5 . . ?
H30A C30 H30C 109.5 . . ?
H30B C30 H30C 109.5 . . ?
F22A C51A F23A 102.0(11) . . ?
F22A C51A C49 115.7(8) . . ?
F23A C51A C49 107.4(8) . . ?
F24A C51A F22A 107.2(9) . . ?
F24A C51A F23A 112.5(9) . . ?
F24A C51A C49 111.6(8) . . ?
F5 C43 F4 108.1(6) . . ?
F5 C43 C41 110.3(5) . . ?
F6 C43 F5 107.6(5) . . ?
F6 C43 F4 107.5(6) . . ?
F6 C43 C41 111.2(5) . . ?
F4 C43 C41 111.8(5) . . ?
F39A C58A F37A 102.9(13) . . ?
F39A C58A F38A 99.7(14) . . ?
F39A C58A C57 115.6(11) . . ?
F37A C58A F38A 118.1(13) . . ?
F37A C58A C57 112.3(12) . . ?
F38A C58A C57 107.8(10) . . ?
F44A C60A C57 113.3(11) . . ?
F45A C60A F44A 107.8(13) . . ?
F45A C60A C57 111.5(11) . . ?
F43A C60A F44A 102.6(14) . . ?
F43A C60A F45A 101.8(13) . . ?
F43A C60A C57 118.7(11) . . ?
F42A C59A F40A 108.8(12) . . ?
F42A C59A F41A 108.8(13) . . ?
F42A C59A C57 108.5(10) . . ?
F40A C59A F41A 101.8(11) . . ?
F40A C59A C57 117.1(11) . . ?
F41A C59A C57 111.5(11) . . ?
C69 O8A Al2 146.1(6) . . ?
O8A C69 C70A 114.0(7) . . ?
O8A C69 C72A 106.9(7) . . ?
O8A C69 C71A 112.0(7) . . ?
C72A C69 C70A 105.2(7) . . ?
C71A C69 C70A 110.6(7) . . ?
C71A C69 C72A 107.7(7) . . ?
O8B C69 C70B 103.7(14) . . ?
O8B C69 C72B 110.3(11) . . ?
O8B C69 C71B 109.7(12) . . ?
C70B C69 C71B 123.2(12) . . ?
C72B C69 C70B 104.4(13) . . ?
C72B C69 C71B 105.2(11) . . ?
O8C C69 C70C 100.5(10) . . ?
O8C C69 C72C 119.5(11) . . ?
O8C C69 C71C 107.9(10) . . ?
C70C C69 C71C 104.1(10) . . ?
C72C C69 C70C 107.4(10) . . ?
C72C C69 C71C 115.2(11) . . ?
F65A C70A C69 107.6(11) . . ?
F65A C70A F64A 106.8(13) . . ?
F65A C70A F66A 103.2(12) . . ?
F64A C70A C69 110.4(10) . . ?
F64A C70A F66A 118.6(12) . . ?
F66A C70A C69 109.5(8) . . ?
F71A C72A C69 112.7(10) . . ?
F71A C72A F72A 98.7(11) . . ?
F72A C72A C69 113.5(9) . . ?
F70A C72A C69 118.3(10) . . ?
F70A C72A F71A 105.7(11) . . ?
F70A C72A F72A 105.8(11) . . ?
F69A C71A C69 112.5(9) . . ?
F69A C71A F67A 109.8(11) . . ?
F69A C71A F68A 105.0(12) . . ?
F67A C71A C69 115.7(9) . . ?
F67A C71A F68A 108.4(10) . . ?
F68A C71A C69 104.7(10) . . ?
C65 O7A Al2 144.7(5) . . ?
F63A C68A F62A 108.2(10) . . ?
F63A C68A C65 106.9(9) . . ?
F55B C68A F63A 110.7(9) . . ?
F55B C68A F62A 102.5(9) . . ?
F55B C68A C65 120.2(10) . . ?
F62A C68A C65 107.8(9) . . ?
F59A C67A F60A 108.0(8) . . ?
F59A C67A F58A 108.5(9) . . ?
F59A C67A C65 113.8(7) . . ?
F60A C67A C65 108.7(7) . . ?
F58A C67A F60A 104.8(9) . . ?
F58A C67A C65 112.6(8) . . ?
F57A C66A F55A 108.7(9) . . ?
F57A C66A F56A 104.8(9) . . ?
F57A C66A C65 117.5(8) . . ?
F55A C66A F56A 108.1(9) . . ?
F55A C66A C65 111.6(8) . . ?
F56A C66A C65 105.4(8) . . ?
C69 O8B Al2 147.8(13) . . ?
F66B C70B C69 98(2) . . ?
F66B C70B F65B 133(3) . . ?
F64B C70B C69 110(2) . . ?
F64B C70B F66B 105(2) . . ?
F64B C70B F65B 110(2) . . ?
F65B C70B C69 97.7(19) . . ?
F71B C72B C69 110.3(15) . . ?
F71B C72B F70B 115(2) . . ?
F72B C72B C69 107.6(16) . . ?
F72B C72B F71B 102(2) . . ?
F72B C72B F70B 109.0(19) . . ?
F70B C72B C69 112.2(16) . . ?
F69B C71B C69 108(2) . . ?
F69B C71B F67B 117(3) . . ?
F69B C71B F68B 95(2) . . ?
F67B C71B C69 117.3(19) . . ?
F67B C71B F68B 106(2) . . ?
F68B C71B C69 110.3(17) . . ?
C69 O8C Al2 162.5(12) . . ?
F66C C70C C69 118.9(15) . . ?
F64C C70C C69 117.0(14) . . ?
F64C C70C F66C 92.0(18) . . ?
F64C C70C F65C 106.0(19) . . ?
F65C C70C C69 116.0(16) . . ?
F65C C70C F66C 103(2) . . ?
F71C C72C C69 98.0(13) . . ?
F71C C72C F72C 121.3(19) . . ?
F71C C72C F70C 109.8(18) . . ?
F72C C72C C69 104.8(13) . . ?
F70C C72C C69 110.9(15) . . ?
F70C C72C F72C 110.9(16) . . ?
F69C C71C C69 110.2(16) . . ?
F69C C71C F67C 104(2) . . ?
F67C C71C C69 117.7(17) . . ?
F68C C71C C69 120.9(17) . . ?
F68C C71C F69C 103(2) . . ?
F68C C71C F67C 99(2) . . ?
C57 O5 Al2 154.6(4) . . ?
C58A C57 C59A 104.1(8) . . ?
C60A C57 C58A 112.8(9) . . ?
C60A C57 C59A 112.1(8) . . ?
O5 C57 C58A 112.0(7) . . ?
O5 C57 C60A 113.2(7) . . ?
O5 C57 C59A 101.9(6) . . ?
O5 C57 C58C 113.7(11) . . ?
O5 C57 C60C 107.7(10) . . ?
O5 C57 C59C 106.1(12) . . ?
O5 C57 C58B 106.3(8) . . ?
O5 C57 C60B 96.4(7) . . ?
O5 C57 C59B 128.3(8) . . ?
C58C C57 C60C 116.3(15) . . ?
C58C C57 C59C 98.0(15) . . ?
C59C C57 C60C 114.5(14) . . ?
C58B C57 C60B 104.2(9) . . ?
C59B C57 C58B 111.4(9) . . ?
C59B C57 C60B 107.0(9) . . ?
F39C C58C C57 132(2) . . ?
F39C C58C F38C 96.7(19) . . ?
F37C C58C C57 127(2) . . ?
F37C C58C F39C 97.4(17) . . ?
F37C C58C F38C 96.2(18) . . ?
F38C C58C C57 96.3(17) . . ?
F44C C60C C57 104(2) . . ?
F44C C60C F45C 123(3) . . ?
F44C C60C F43C 92(3) . . ?
F45C C60C C57 111(3) . . ?
F43C C60C C57 100(2) . . ?
F43C C60C F45C 121(3) . . ?
F42C C59C C57 104(2) . . ?
F42C C59C F40C 96(3) . . ?
F40C C59C C57 101.9(19) . . ?
F41C C59C C57 102.9(18) . . ?
F41C C59C F42C 125(3) . . ?
F41C C59C F40C 124(3) . . ?
F39B C58B C57 105.8(12) . . ?
F39B C58B F37B 119.2(17) . . ?
F39B C58B F38B 121.8(18) . . ?
F37B C58B C57 106.5(13) . . ?
F37B C58B F38B 98.2(14) . . ?
F38B C58B C57 103.8(12) . . ?
F44B C60B C57 97.3(14) . . ?
F44B C60B F45B 130(2) . . ?
F45B C60B C57 105.0(14) . . ?
F43B C60B C57 108.5(14) . . ?
F43B C60B F44B 103.3(17) . . ?
F43B C60B F45B 110.6(17) . . ?
F42B C59B C57 112.8(13) . . ?
F42B C59B F40B 111.4(15) . . ?
F42B C59B F41B 110.7(16) . . ?
F40B C59B C57 113.0(13) . . ?
F40B C59B F41B 102.5(14) . . ?
F41B C59B C57 105.9(13) . . ?
C65 O7B Al2 157.0(11) . . ?
O7A C65 C68A 118.6(8) . . ?
O7A C65 C67A 106.2(6) . . ?
O7A C65 C66A 106.8(6) . . ?
C68A C65 C67A 109.5(7) . . ?
C68A C65 C66A 112.8(8) . . ?
C66A C65 C67A 101.4(7) . . ?
O7B C65 C68B 104.1(11) . . ?
O7B C65 C67B 119.9(10) . . ?
O7B C65 C66B 107.9(9) . . ?
C67B C65 C68B 107.4(11) . . ?
C67B C65 C66B 114.7(10) . . ?
C66B C65 C68B 100.6(11) . . ?
F55B C68B C65 107.3(16) . . ?
F55B C68B F57B 111.1(16) . . ?
F55B C68B F56B 112.7(17) . . ?
F57B C68B C65 110.8(15) . . ?
F56B C68B C65 108.4(15) . . ?
F56B C68B F57B 107(2) . . ?
F62B C67B C65 104.9(11) . . ?
F62B C67B F63B 114.7(16) . . ?
F62B C67B F61B 107.7(13) . . ?
F63B C67B C65 103.4(14) . . ?
F61B C67B C65 111.3(13) . . ?
F61B C67B F63B 114.4(14) . . ?
F60B C66B C65 99.7(12) . . ?
F58B C66B C65 112.0(11) . . ?
F58B C66B F60B 110.4(15) . . ?
F59B C66B C65 118.4(12) . . ?
F59B C66B F60B 116.5(15) . . ?
F59B C66B F58B 100.2(13) . . ?
C49 O3 Al1 147.3(3) . . ?
F21B C50B C49 106.5(14) . . ?
F19B C50B C49 117.3(15) . . ?
F19B C50B F21B 105.8(18) . . ?
F19B C50B F20B 101.3(15) . . ?
F20B C50B C49 111.3(14) . . ?
F20B C50B F21B 114.8(16) . . ?
F26B C52B C49 111.4(12) . . ?
F26B C52B F27B 120.7(16) . . ?
F27B C52B C49 103.4(14) . . ?
F25B C52B C49 112.7(15) . . ?
F25B C52B F26B 107.3(17) . . ?
F25B C52B F27B 101.0(17) . . ?
F24B C51B C49 101.7(14) . . ?
F22B C51B C49 107.7(17) . . ?
F22B C51B F24B 107.9(17) . . ?
F23B C51B C49 113.1(15) . . ?
F23B C51B F24B 116.8(17) . . ?
F23B C51B F22B 109.1(19) . . ?

loop_
_geom_bond_atom_site_label_1
_geom_bond_atom_site_label_2
_geom_bond_distance
_geom_bond_site_symmetry_2
_geom_bond_publ_flag
Sb2 C25 2.599(5) . ?
Sb2 C23 2.661(5) . ?
Sb2 C21 2.465(5) . ?
Sb2 C22 2.494(5) . ?
Sb2 C34 2.660(5) . ?
Sb2 C35 2.491(6) . ?
Sb2 C32 2.596(5) . ?
Sb2 C31 2.450(5) . ?
Sb1 C13 2.504(5) . ?
Sb1 C5 2.606(6) . ?
Sb1 C12 2.425(5) . ?
Sb1 C1 2.441(5) . ?
Sb1 C11 2.569(5) . ?
Sb1 C3 2.663(5) . ?
Sb1 C2 2.488(5) . ?
Al2 O6 1.719(4) . ?
Al2 O8A 1.732(8) . ?
Al2 O7A 1.731(8) . ?
Al2 O8B 1.761(18) . ?
Al2 O8C 1.674(14) . ?
Al2 O5 1.707(4) . ?
Al2 O7B 1.684(13) . ?
Al1 O1 1.718(3) . ?
Al1 O4 1.728(3) . ?
Al1 O2 1.726(3) . ?
Al1 O3 1.727(3) . ?
F14 C47 1.328(7) . ?
F30 C54 1.343(8) . ?
F15 C47 1.333(7) . ?
F9 C44 1.331(7) . ?
O1 C41 1.355(6) . ?
F13 C47 1.333(7) . ?
F20A C50A 1.381(16) . ?
F35 C56 1.310(8) . ?
F1 C42 1.347(7) . ?
F17 C48 1.305(10) . ?
F8 C44 1.329(7) . ?
F22A C51A 1.324(19) . ?
F26A C52A 1.421(13) . ?
F29 C54 1.317(8) . ?
F18 C48 1.345(8) . ?
F5 C43 1.325(8) . ?
F12 C46 1.340(8) . ?
F7 C44 1.319(7) . ?
F23A C51A 1.370(16) . ?
F36 C56 1.339(8) . ?
F19A C50A 1.326(12) . ?
O4 C53 1.343(6) . ?
F32 C55 1.326(8) . ?
F28 C54 1.333(6) . ?
F33 C55 1.342(9) . ?
F16 C48 1.346(7) . ?
O2 C45 1.351(6) . ?
F25A C52A 1.339(16) . ?
F10 C46 1.333(7) . ?
F47 C62 1.314(9) . ?
F53 C64 1.331(9) . ?
F34 C56 1.339(8) . ?
F31 C55 1.337(7) . ?
F3 C42 1.333(8) . ?
F2 C42 1.322(8) . ?
F6 C43 1.325(8) . ?
F50 C63 1.289(7) . ?
C15 C14 1.417(6) . ?
C15 C20 1.503(7) . ?
C15 C11 1.423(7) . ?
F48 C62 1.318(9) . ?
F46 C62 1.365(8) . ?
F49 C63 1.343(8) . ?
F52 C64 1.342(9) . ?
C13 C14 1.423(7) . ?
C13 C18 1.498(7) . ?
C13 C12 1.439(7) . ?
F4 C43 1.333(7) . ?
O6 C61 1.319(6) . ?
F54 C64 1.315(9) . ?
C25 C21 1.424(7) . ?
C25 C24 1.409(8) . ?
C25 C30 1.508(8) . ?
F11 C46 1.320(6) . ?
F51 C63 1.317(8) . ?
C14 C19 1.487(7) . ?
C23 C22 1.436(7) . ?
C23 C24 1.416(8) . ?
C23 C28 1.494(8) . ?
C18 H18A 0.9800 . ?
C18 H18B 0.9800 . ?
C18 H18C 0.9800 . ?
C33 C34 1.393(7) . ?
C33 C32 1.422(7) . ?
C33 C38 1.508(7) . ?
F27A C52A 1.295(14) . ?
C54 C53 1.549(7) . ?
F21A C50A 1.332(16) . ?
F24A C51A 1.322(14) . ?
C21 C22 1.430(7) . ?
C21 C26 1.514(7) . ?
C5 C4 1.399(8) . ?
C5 C1 1.411(8) . ?
C5 C10 1.510(7) . ?
C12 C11 1.416(7) . ?
C12 C17 1.498(7) . ?
C4 C9 1.496(8) . ?
C4 C3 1.415(8) . ?
C49 C52A 1.564(9) . ?
C49 C50A 1.542(10) . ?
C49 C51A 1.550(10) . ?
C49 O3 1.343(5) . ?
C49 C50B 1.501(18) . ?
C49 C52B 1.563(16) . ?
C49 C51B 1.570(18) . ?
C9 H9A 0.9800 . ?
C9 H9B 0.9800 . ?
C9 H9C 0.9800 . ?
C1 C2 1.437(7) . ?
C1 C6 1.513(7) . ?
C22 C27 1.499(7) . ?
C20 H20A 0.9800 . ?
C20 H20B 0.9800 . ?
C20 H20C 0.9800 . ?
C11 C16 1.504(7) . ?
C27 H27A 0.9800 . ?
C27 H27B 0.9800 . ?
C27 H27C 0.9800 . ?
C34 C35 1.431(7) . ?
C34 C39 1.505(7) . ?
C24 C29 1.502(8) . ?
C35 C31 1.420(7) . ?
C35 C40 1.502(8) . ?
C32 C31 1.427(8) . ?
C32 C37 1.498(8) . ?
C31 C36 1.509(7) . ?
C3 C2 1.423(8) . ?
C3 C8 1.505(8) . ?
C38 H38A 0.9800 . ?
C38 H38B 0.9800 . ?
C38 H38C 0.9800 . ?
C2 C7 1.509(7) . ?
C6 H6A 0.9800 . ?
C6 H6B 0.9800 . ?
C6 H6C 0.9800 . ?
C48 C45 1.547(8) . ?
C17 H17A 0.9800 . ?
C17 H17B 0.9800 . ?
C17 H17C 0.9800 . ?
C41 C44 1.552(7) . ?
C41 C42 1.542(7) . ?
C41 C43 1.559(7) . ?
C53 C56 1.567(8) . ?
C53 C55 1.547(8) . ?
C61 C63 1.562(8) . ?
C61 C62 1.538(8) . ?
C61 C64 1.554(8) . ?
C40 H40A 0.9800 . ?
C40 H40B 0.9800 . ?
C40 H40C 0.9800 . ?
C8 H8A 0.9800 . ?
C8 H8B 0.9800 . ?
C8 H8C 0.9800 . ?
C47 C45 1.565(7) . ?
C7 H7A 0.9800 . ?
C7 H7B 0.9800 . ?
C7 H7C 0.9800 . ?
C26 H26A 0.9800 . ?
C26 H26B 0.9800 . ?
C26 H26C 0.9800 . ?
C28 H28A 0.9800 . ?
C28 H28B 0.9800 . ?
C28 H28C 0.9800 . ?
C45 C46 1.546(9) . ?
C16 H16A 0.9800 . ?
C16 H16B 0.9800 . ?
C16 H16C 0.9800 . ?
C10 H10A 0.9800 . ?
C10 H10B 0.9800 . ?
C10 H10C 0.9800 . ?
C19 H19A 0.9800 . ?
C19 H19B 0.9800 . ?
C19 H19C 0.9800 . ?
C39 H39A 0.9800 . ?
C39 H39B 0.9800 . ?
C39 H39C 0.9800 . ?
C36 H36A 0.9800 . ?
C36 H36B 0.9800 . ?
C36 H36C 0.9800 . ?
C29 H29A 0.9800 . ?
C29 H29B 0.9800 . ?
C29 H29C 0.9800 . ?
C37 H37A 0.9800 . ?
C37 H37B 0.9800 . ?
C37 H37C 0.9800 . ?
C30 H30A 0.9800 . ?
C30 H30B 0.9800 . ?
C30 H30C 0.9800 . ?
C58A F39A 1.307(14) . ?
C58A F37A 1.339(12) . ?
C58A F38A 1.356(14) . ?
C58A C57 1.544(17) . ?
C60A F44A 1.393(14) . ?
C60A F45A 1.364(14) . ?
C60A F43A 1.351(14) . ?
C60A C57 1.432(16) . ?
C59A F42A 1.351(13) . ?
C59A F40A 1.359(13) . ?
C59A F41A 1.375(13) . ?
C59A C57 1.603(16) . ?
O8A C69 1.356(10) . ?
C69 C70A 1.588(13) . ?
C69 C72A 1.584(15) . ?
C69 C71A 1.454(13) . ?
C69 O8B 1.313(19) . ?
C69 C70B 1.60(3) . ?
C69 C72B 1.55(2) . ?
C69 C71B 1.63(2) . ?
C69 O8C 1.316(15) . ?
C69 C70C 1.552(17) . ?
C69 C72C 1.47(2) . ?
C69 C71C 1.61(2) . ?
C70A F65A 1.332(13) . ?
C70A F64A 1.333(12) . ?
C70A F66A 1.410(13) . ?
C72A F71A 1.339(13) . ?
C72A F72A 1.379(13) . ?
C72A F70A 1.309(12) . ?
C71A F69A 1.290(12) . ?
C71A F67A 1.320(11) . ?
C71A F68A 1.349(12) . ?
O7A C65 1.352(9) . ?
C68A F63A 1.337(13) . ?
C68A F55B 1.313(13) . ?
C68A F62A 1.356(16) . ?
C68A C65 1.463(13) . ?
F55B C68B 1.32(2) . ?
C67A F59A 1.319(12) . ?
C67A F60A 1.326(12) . ?
C67A F58A 1.324(13) . ?
C67A C65 1.640(11) . ?
C66A F57A 1.314(13) . ?
C66A F55A 1.346(11) . ?
C66A F56A 1.376(14) . ?
C66A C65 1.558(11) . ?
C70B F66B 1.357(16) . ?
C70B F64B 1.345(16) . ?
C70B F65B 1.377(16) . ?
C72B F71B 1.336(16) . ?
C72B F72B 1.329(16) . ?
C72B F70B 1.353(15) . ?
C71B F69B 1.320(17) . ?
C71B F67B 1.324(16) . ?
C71B F68B 1.336(16) . ?
C70C F66C 1.339(16) . ?
C70C F64C 1.323(15) . ?
C70C F65C 1.326(16) . ?
C72C F71C 1.338(15) . ?
C72C F72C 1.363(15) . ?
C72C F70C 1.341(15) . ?
C71C F69C 1.304(16) . ?
C71C F67C 1.319(15) . ?
C71C F68C 1.304(16) . ?
O5 C57 1.331(6) . ?
C57 C58C 1.471(19) . ?
C57 C60C 1.58(4) . ?
C57 C59C 1.55(2) . ?
C57 C58B 1.617(18) . ?
C57 C60B 1.72(2) . ?
C57 C59B 1.44(2) . ?
C58C F39C 1.324(16) . ?
C58C F37C 1.316(16) . ?
C58C F38C 1.339(17) . ?
C60C F44C 1.361(17) . ?
C60C F45C 1.381(16) . ?
C60C F43C 1.372(17) . ?
C59C F42C 1.397(17) . ?
C59C F40C 1.397(17) . ?
C59C F41C 1.393(17) . ?
C58B F39B 1.345(15) . ?
C58B F37B 1.388(15) . ?
C58B F38B 1.389(15) . ?
C60B F44B 1.393(15) . ?
C60B F45B 1.394(15) . ?
C60B F43B 1.364(15) . ?
C59B F42B 1.365(14) . ?
C59B F40B 1.386(14) . ?
C59B F41B 1.391(15) . ?
O7B C65 1.316(14) . ?
C65 C68B 1.66(2) . ?
C65 C67B 1.453(16) . ?
C65 C66B 1.567(16) . ?
C68B F57B 1.45(3) . ?
C68B F56B 1.34(3) . ?
C67B F62B 1.297(19) . ?
C67B F63B 1.38(2) . ?
C67B F61B 1.349(18) . ?
C66B F60B 1.48(2) . ?
C66B F58B 1.44(2) . ?
C66B F59B 1.332(14) . ?
C50B F21B 1.47(3) . ?
C50B F19B 1.32(2) . ?
C50B F20B 1.38(3) . ?
C52B F26B 1.31(3) . ?
C52B F27B 1.38(3) . ?
C52B F25B 1.29(3) . ?
C51B F24B 1.53(3) . ?
C51B F22B 1.37(3) . ?
C51B F23B 1.29(3) . ?

loop_
_geom_torsion_atom_site_label_1
_geom_torsion_atom_site_label_2
_geom_torsion_atom_site_label_3
_geom_torsion_atom_site_label_4
_geom_torsion
_geom_torsion_site_symmetry_1
_geom_torsion_site_symmetry_2
_geom_torsion_site_symmetry_3
_geom_torsion_site_symmetry_4
_geom_torsion_publ_flag
Sb2 C25 C21 C22 -69.3(4) . . . . ?
Sb2 C25 C21 C26 120.1(5) . . . . ?
Sb2 C25 C24 C23 61.8(4) . . . . ?
Sb2 C25 C24 C29 -118.4(6) . . . . ?
Sb2 C23 C22 C21 67.7(4) . . . . ?
Sb2 C23 C22 C27 -120.7(5) . . . . ?
Sb2 C23 C24 C25 -60.3(4) . . . . ?
Sb2 C23 C24 C29 120.0(6) . . . . ?
Sb2 C21 C22 C23 -73.5(4) . . . . ?
Sb2 C21 C22 C27 115.2(5) . . . . ?
Sb2 C34 C35 C31 -67.3(4) . . . . ?
Sb2 C34 C35 C40 121.1(6) . . . . ?
Sb2 C35 C31 C32 -73.2(4) . . . . ?
Sb2 C35 C31 C36 116.6(6) . . . . ?
Sb2 C32 C31 C35 70.1(4) . . . . ?
Sb2 C32 C31 C36 -119.7(6) . . . . ?
Sb1 C13 C14 C15 -65.7(4) . . . . ?
Sb1 C13 C14 C19 116.6(5) . . . . ?
Sb1 C13 C12 C11 73.7(3) . . . . ?
Sb1 C13 C12 C17 -117.5(5) . . . . ?
Sb1 C5 C4 C9 -118.2(5) . . . . ?
Sb1 C5 C4 C3 62.5(4) . . . . ?
Sb1 C5 C1 C2 -70.6(4) . . . . ?
Sb1 C5 C1 C6 122.6(5) . . . . ?
Sb1 C12 C11 C15 72.4(4) . . . . ?
Sb1 C12 C11 C16 -111.9(6) . . . . ?
Sb1 C1 C2 C3 -73.8(4) . . . . ?
Sb1 C1 C2 C7 114.0(6) . . . . ?
Sb1 C3 C2 C1 67.0(4) . . . . ?
Sb1 C3 C2 C7 -120.7(6) . . . . ?
Al2 O6 C61 C63 14.5(12) . . . . ?
Al2 O6 C61 C62 136.1(9) . . . . ?
Al2 O6 C61 C64 -105.1(10) . . . . ?
Al2 O8A C69 C70A -57.2(15) . . . . ?
Al2 O8A C69 C72A 58.6(14) . . . . ?
Al2 O8A C69 C71A 176.3(11) . . . . ?
Al2 O7A C65 C68A -57.6(13) . . . . ?
Al2 O7A C65 C67A 66.1(12) . . . . ?
Al2 O7A C65 C66A 173.6(10) . . . . ?
Al2 O5 C57 C58A 32.8(14) . . . . ?
Al2 O5 C57 C60A 161.6(10) . . . . ?
Al2 O5 C57 C59A -77.9(11) . . . . ?
Al2 O5 C57 C58C 63.7(16) . . . . ?
Al2 O5 C57 C60C -165.9(13) . . . . ?
Al2 O5 C57 C59C -42.8(15) . . . . ?
Al2 O5 C57 C58B 52.9(13) . . . . ?
Al2 O5 C57 C60B 159.8(10) . . . . ?
Al2 O5 C57 C59B -82.6(14) . . . . ?
Al2 O7B C65 C68B 59(3) . . . . ?
Al2 O7B C65 C67B 180(2) . . . . ?
Al2 O7B C65 C66B -47(3) . . . . ?
Al1 O1 C41 C44 -71.6(7) . . . . ?
Al1 O1 C41 C42 169.4(5) . . . . ?
Al1 O1 C41 C43 48.8(8) . . . . ?
Al1 O4 C53 C54 -61.8(8) . . . . ?
Al1 O4 C53 C56 58.4(8) . . . . ?
Al1 O4 C53 C55 176.6(5) . . . . ?
Al1 O2 C45 C48 134.5(6) . . . . ?
Al1 O2 C45 C47 -108.0(6) . . . . ?
Al1 O2 C45 C46 13.0(9) . . . . ?
F14 C47 C45 O2 46.9(7) . . . . ?
F14 C47 C45 C48 164.1(5) . . . . ?
F14 C47 C45 C46 -76.1(6) . . . . ?
F30 C54 C53 O4 -76.6(6) . . . . ?
F30 C54 C53 C56 161.8(5) . . . . ?
F30 C54 C53 C55 43.1(6) . . . . ?
F15 C47 C45 O2 -72.1(6) . . . . ?
F15 C47 C45 C48 45.1(7) . . . . ?
F15 C47 C45 C46 164.9(5) . . . . ?
O1 Al1 O4 C53 82.3(6) . . . . ?
O1 Al1 O2 C45 44.9(6) . . . . ?
O1 Al1 O3 C49 167.5(6) . . . . ?
O1 C41 C44 F9 -71.5(5) . . . . ?
O1 C41 C44 F8 47.2(6) . . . . ?
O1 C41 C44 F7 168.0(5) . . . . ?
O1 C41 C42 F1 162.5(5) . . . . ?
O1 C41 C42 F3 -77.4(6) . . . . ?
O1 C41 C42 F2 41.5(6) . . . . ?
O1 C41 C43 F5 43.5(6) . . . . ?
O1 C41 C43 F6 -75.8(6) . . . . ?
O1 C41 C43 F4 163.9(6) . . . . ?
F13 C47 C45 O2 166.4(5) . . . . ?
F13 C47 C45 C48 -76.4(7) . . . . ?
F13 C47 C45 C46 43.4(6) . . . . ?
F17 C48 C45 O2 42.4(7) . . . . ?
F17 C48 C45 C47 -75.6(6) . . . . ?
F17 C48 C45 C46 165.2(5) . . . . ?
F29 C54 C53 O4 41.9(6) . . . . ?
F29 C54 C53 C56 -79.7(6) . . . . ?
F29 C54 C53 C55 161.7(5) . . . . ?
F18 C48 C45 O2 -77.0(7) . . . . ?
F18 C48 C45 C47 165.0(5) . . . . ?
F18 C48 C45 C46 45.8(7) . . . . ?
O4 Al1 O1 C41 77.1(7) . . . . ?
O4 Al1 O2 C45 167.8(6) . . . . ?
O4 Al1 O3 C49 45.2(6) . . . . ?
O4 C53 C56 F35 39.4(7) . . . . ?
O4 C53 C56 F36 -78.8(6) . . . . ?
O4 C53 C56 F34 161.8(5) . . . . ?
O4 C53 C55 F32 44.0(7) . . . . ?
O4 C53 C55 F33 -75.6(6) . . . . ?
O4 C53 C55 F31 164.2(5) . . . . ?
F28 C54 C53 O4 163.6(5) . . . . ?
F28 C54 C53 C56 42.0(7) . . . . ?
F28 C54 C53 C55 -76.6(7) . . . . ?
F16 C48 C45 O2 165.0(6) . . . . ?
F16 C48 C45 C47 47.0(8) . . . . ?
F16 C48 C45 C46 -72.2(7) . . . . ?
O2 Al1 O1 C41 -163.7(6) . . . . ?
O2 Al1 O4 C53 -37.0(7) . . . . ?
O2 Al1 O3 C49 -73.8(6) . . . . ?
O2 C45 C46 F12 -77.0(5) . . . . ?
O2 C45 C46 F10 162.8(5) . . . . ?
O2 C45 C46 F11 41.8(7) . . . . ?
C13 C12 C11 Sb1 -71.4(3) . . . . ?
C13 C12 C11 C15 1.0(6) . . . . ?
C13 C12 C11 C16 176.6(5) . . . . ?
O6 Al2 O8A C69 -88.6(12) . . . . ?
O6 Al2 O7A C65 -177.2(10) . . . . ?
O6 Al2 O8B C69 170(3) . . . . ?
O6 Al2 O8C C69 17(4) . . . . ?
O6 Al2 O5 C57 -9.6(11) . . . . ?
O6 Al2 O7B C65 98(3) . . . . ?
O6 C61 C63 F50 165.0(6) . . . . ?
O6 C61 C63 F49 -72.5(6) . . . . ?
O6 C61 C63 F51 40.8(7) . . . . ?
O6 C61 C62 F47 47.1(7) . . . . ?
O6 C61 C62 F48 -75.7(8) . . . . ?
O6 C61 C62 F46 166.8(5) . . . . ?
O6 C61 C64 F53 48.3(8) . . . . ?
O6 C61 C64 F52 166.3(6) . . . . ?
O6 C61 C64 F54 -74.1(7) . . . . ?
C25 C21 C22 Sb2 72.4(4) . . . . ?
C25 C21 C22 C23 -1.0(6) . . . . ?
C25 C21 C22 C27 -172.4(5) . . . . ?
C14 C15 C11 Sb1 62.6(4) . . . . ?
C14 C15 C11 C12 -0.7(6) . . . . ?
C14 C15 C11 C16 -176.4(5) . . . . ?
C14 C13 C12 Sb1 -74.5(4) . . . . ?
C14 C13 C12 C11 -0.8(5) . . . . ?
C14 C13 C12 C17 168.0(5) . . . . ?
C18 C13 C14 C15 173.8(5) . . . . ?
C18 C13 C14 C19 -3.9(9) . . . . ?
C18 C13 C12 Sb1 112.1(5) . . . . ?
C18 C13 C12 C11 -174.2(5) . . . . ?
C18 C13 C12 C17 -5.4(8) . . . . ?
C33 C34 C35 Sb2 66.6(4) . . . . ?
C33 C34 C35 C31 -0.7(6) . . . . ?
C33 C34 C35 C40 -172.3(5) . . . . ?
C33 C32 C31 Sb2 -69.8(4) . . . . ?
C33 C32 C31 C35 0.3(6) . . . . ?
C33 C32 C31 C36 170.5(5) . . . . ?
C54 C53 C56 F35 161.6(5) . . . . ?
C54 C53 C56 F36 43.3(6) . . . . ?
C54 C53 C56 F34 -76.1(6) . . . . ?
C54 C53 C55 F32 -78.0(6) . . . . ?
C54 C53 C55 F33 162.4(5) . . . . ?
C54 C53 C55 F31 42.2(7) . . . . ?
C21 C25 C24 C23 -1.5(6) . . . . ?
C21 C25 C24 C29 178.3(5) . . . . ?
C5 C4 C3 Sb1 -61.1(4) . . . . ?
C5 C4 C3 C2 -0.5(6) . . . . ?
C5 C4 C3 C8 175.8(6) . . . . ?
C5 C1 C2 Sb1 74.5(4) . . . . ?
C5 C1 C2 C3 0.7(7) . . . . ?
C5 C1 C2 C7 -171.5(5) . . . . ?
C12 C13 C14 C15 0.4(6) . . . . ?
C12 C13 C14 C19 -177.3(5) . . . . ?
C4 C5 C1 Sb1 69.6(4) . . . . ?
C4 C5 C1 C2 -1.0(6) . . . . ?
C4 C5 C1 C6 -167.8(5) . . . . ?
C4 C3 C2 Sb1 -67.2(4) . . . . ?
C4 C3 C2 C1 -0.1(6) . . . . ?
C4 C3 C2 C7 172.1(5) . . . . ?
C9 C4 C3 Sb1 119.7(5) . . . . ?
C9 C4 C3 C2 -179.7(5) . . . . ?
C9 C4 C3 C8 -3.5(9) . . . . ?
C1 C5 C4 C9 -179.8(5) . . . . ?
C1 C5 C4 C3 0.9(6) . . . . ?
C22 C23 C24 C25 0.8(6) . . . . ?
C22 C23 C24 C29 -178.9(6) . . . . ?
C20 C15 C14 C13 -178.8(5) . . . . ?
C20 C15 C14 C19 -1.0(9) . . . . ?
C20 C15 C11 Sb1 -118.5(5) . . . . ?
C20 C15 C11 C12 178.2(5) . . . . ?
C20 C15 C11 C16 2.5(9) . . . . ?
C11 C15 C14 C13 0.2(6) . . . . ?
C11 C15 C14 C19 177.9(5) . . . . ?
C34 C33 C32 Sb2 -63.2(3) . . . . ?
C34 C33 C32 C31 -0.7(6) . . . . ?
C34 C33 C32 C37 174.1(6) . . . . ?
C34 C35 C31 Sb2 73.4(4) . . . . ?
C34 C35 C31 C32 0.2(6) . . . . ?
C34 C35 C31 C36 -170.0(5) . . . . ?
C24 C25 C21 Sb2 70.9(4) . . . . ?
C24 C25 C21 C22 1.5(6) . . . . ?
C24 C25 C21 C26 -169.0(5) . . . . ?
C24 C23 C22 Sb2 -67.6(4) . . . . ?
C24 C23 C22 C21 0.1(6) . . . . ?
C24 C23 C22 C27 171.7(5) . . . . ?
C32 C33 C34 Sb2 61.4(3) . . . . ?
C32 C33 C34 C35 0.9(6) . . . . ?
C32 C33 C34 C39 -176.2(5) . . . . ?
C38 C33 C34 Sb2 -120.1(5) . . . . ?
C38 C33 C34 C35 179.4(5) . . . . ?
C38 C33 C34 C39 2.4(8) . . . . ?
C38 C33 C32 Sb2 118.2(5) . . . . ?
C38 C33 C32 C31 -179.3(5) . . . . ?
C38 C33 C32 C37 -4.5(9) . . . . ?
C6 C1 C2 Sb1 -118.5(5) . . . . ?
C6 C1 C2 C3 167.8(5) . . . . ?
C6 C1 C2 C7 -4.4(10) . . . . ?
C48 C45 C46 F12 162.9(4) . . . . ?
C48 C45 C46 F10 42.6(6) . . . . ?
C48 C45 C46 F11 -78.4(6) . . . . ?
C17 C12 C11 Sb1 119.7(5) . . . . ?
C17 C12 C11 C15 -167.9(5) . . . . ?
C17 C12 C11 C16 7.8(9) . . . . ?
C40 C35 C31 Sb2 -115.3(6) . . . . ?
C40 C35 C31 C32 171.5(6) . . . . ?
C40 C35 C31 C36 1.3(10) . . . . ?
C56 C53 C55 F32 163.5(5) . . . . ?
C56 C53 C55 F33 43.9(6) . . . . ?
C56 C53 C55 F31 -76.3(7) . . . . ?
C8 C3 C2 Sb1 116.5(6) . . . . ?
C8 C3 C2 C1 -176.5(6) . . . . ?
C8 C3 C2 C7 -4.3(10) . . . . ?
C47 C45 C46 F12 44.1(6) . . . . ?
C47 C45 C46 F10 -76.2(6) . . . . ?
C47 C45 C46 F11 162.8(5) . . . . ?
C44 C41 C42 F1 42.8(7) . . . . ?
C44 C41 C42 F3 162.8(5) . . . . ?
C44 C41 C42 F2 -78.2(6) . . . . ?
C44 C41 C43 F5 164.8(5) . . . . ?
C44 C41 C43 F6 45.4(6) . . . . ?
C44 C41 C43 F4 -74.9(7) . . . . ?
C26 C21 C22 Sb2 -116.9(5) . . . . ?
C26 C21 C22 C23 169.6(5) . . . . ?
C26 C21 C22 C27 -1.8(9) . . . . ?
C28 C23 C22 Sb2 114.7(6) . . . . ?
C28 C23 C22 C21 -177.5(5) . . . . ?
C28 C23 C22 C27 -6.0(9) . . . . ?
C28 C23 C24 C25 178.4(6) . . . . ?
C28 C23 C24 C29 -1.3(10) . . . . ?
C55 C53 C56 F35 -78.3(7) . . . . ?
C55 C53 C56 F36 163.4(5) . . . . ?
C55 C53 C56 F34 44.0(7) . . . . ?
C63 C61 C62 F47 170.3(5) . . . . ?
C63 C61 C62 F48 47.5(8) . . . . ?
C63 C61 C62 F46 -70.0(7) . . . . ?
C63 C61 C64 F53 -73.7(7) . . . . ?
C63 C61 C64 F52 44.3(8) . . . . ?
C63 C61 C64 F54 163.9(6) . . . . ?
C62 C61 C63 F50 43.4(8) . . . . ?
C62 C61 C63 F49 165.9(5) . . . . ?
C62 C61 C63 F51 -80.9(6) . . . . ?
C62 C61 C64 F53 167.7(6) . . . . ?
C62 C61 C64 F52 -74.3(8) . . . . ?
C62 C61 C64 F54 45.3(8) . . . . ?
C10 C5 C4 C9 5.2(9) . . . . ?
C10 C5 C4 C3 -174.1(6) . . . . ?
C10 C5 C1 Sb1 -115.4(6) . . . . ?
C10 C5 C1 C2 174.0(6) . . . . ?
C10 C5 C1 C6 7.2(9) . . . . ?
C39 C34 C35 Sb2 -116.3(5) . . . . ?
C39 C34 C35 C31 176.4(5) . . . . ?
C39 C34 C35 C40 4.8(9) . . . . ?
C37 C32 C31 Sb2 115.3(6) . . . . ?
C37 C32 C31 C35 -174.6(6) . . . . ?
C37 C32 C31 C36 -4.4(9) . . . . ?
C42 C41 C44 F9 47.0(6) . . . . ?
C42 C41 C44 F8 165.8(5) . . . . ?
C42 C41 C44 F7 -73.4(6) . . . . ?
C42 C41 C43 F5 -76.2(6) . . . . ?
C42 C41 C43 F6 164.5(5) . . . . ?
C42 C41 C43 F4 44.2(8) . . . . ?
C64 C61 C63 F50 -74.8(7) . . . . ?
C64 C61 C63 F49 47.7(6) . . . . ?
C64 C61 C63 F51 161.0(5) . . . . ?
C64 C61 C62 F47 -72.0(7) . . . . ?
C64 C61 C62 F48 165.2(6) . . . . ?
C64 C61 C62 F46 47.7(8) . . . . ?
C52A C49 C50A F20A -72.9(8) . . . . ?
C52A C49 C50A F19A 47.7(11) . . . . ?
C52A C49 C50A F21A 163.9(8) . . . . ?
C52A C49 C51A F22A -80.7(12) . . . . ?
C52A C49 C51A F23A 166.1(8) . . . . ?
C52A C49 C51A F24A 42.3(8) . . . . ?
C52A C49 O3 Al1 -111.4(7) . . . . ?
C50A C49 C52A F26A 165.3(8) . . . . ?
C50A C49 C52A F25A -76.6(10) . . . . ?
C50A C49 C52A F27A 45.0(9) . . . . ?
C50A C49 C51A F22A 37.4(12) . . . . ?
C50A C49 C51A F23A -75.8(8) . . . . ?
C50A C49 C51A F24A 160.3(7) . . . . ?
C50A C49 O3 Al1 130.8(7) . . . . ?
C30 C25 C21 Sb2 -113.6(6) . . . . ?
C30 C25 C21 C22 177.0(6) . . . . ?
C30 C25 C21 C26 6.5(9) . . . . ?
C30 C25 C24 C23 -176.8(6) . . . . ?
C30 C25 C24 C29 2.9(10) . . . . ?
C51A C49 C52A F26A -75.8(9) . . . . ?
C51A C49 C52A F25A 42.3(10) . . . . ?
C51A C49 C52A F27A 163.9(8) . . . . ?
C51A C49 C50A F20A 168.7(7) . . . . ?
C51A C49 C50A F19A -70.7(10) . . . . ?
C51A C49 C50A F21A 45.5(9) . . . . ?
C51A C49 O3 Al1 9.4(9) . . . . ?
C43 C41 C44 F9 166.7(4) . . . . ?
C43 C41 C44 F8 -74.6(6) . . . . ?
C43 C41 C44 F7 46.2(6) . . . . ?
C43 C41 C42 F1 -76.1(6) . . . . ?
C43 C41 C42 F3 44.0(7) . . . . ?
C43 C41 C42 F2 162.9(5) . . . . ?
F39A C58A C57 C60A 163.8(12) . . . . ?
F39A C58A C57 C59A 42.1(13) . . . . ?
F39A C58A C57 O5 -67.2(13) . . . . ?
F37A C58A C57 C60A 46.1(14) . . . . ?
F37A C58A C57 C59A -75.6(12) . . . . ?
F37A C58A C57 O5 175.1(10) . . . . ?
F38A C58A C57 C60A -85.7(13) . . . . ?
F38A C58A C57 C59A 152.6(11) . . . . ?
F38A C58A C57 O5 43.3(13) . . . . ?
F44A C60A C57 C58A 164.8(12) . . . . ?
F44A C60A C57 C59A -78.0(13) . . . . ?
F44A C60A C57 O5 36.5(14) . . . . ?
F45A C60A C57 C58A 43.0(14) . . . . ?
F45A C60A C57 C59A 160.1(10) . . . . ?
F45A C60A C57 O5 -85.4(12) . . . . ?
F43A C60A C57 C58A -74.8(15) . . . . ?
F43A C60A C57 C59A 42.3(16) . . . . ?
F43A C60A C57 O5 156.8(12) . . . . ?
F42A C59A C57 C58A 164.0(10) . . . . ?
F42A C59A C57 C60A 41.8(12) . . . . ?
F42A C59A C57 O5 -79.4(10) . . . . ?
F40A C59A C57 C58A 40.4(13) . . . . ?
F40A C59A C57 C60A -81.8(13) . . . . ?
F40A C59A C57 O5 157.0(11) . . . . ?
F41A C59A C57 C58A -76.2(11) . . . . ?
F41A C59A C57 C60A 161.6(11) . . . . ?
F41A C59A C57 O5 40.4(11) . . . . ?
O8A Al2 O6 C61 -66.2(11) . . . . ?
O8A Al2 O7A C65 -60.0(11) . . . . ?
O8A Al2 O5 C57 -136.4(10) . . . . ?
O8A C69 C70A F65A -34.6(13) . . . . ?
O8A C69 C70A F64A -150.8(10) . . . . ?
O8A C69 C70A F66A 76.9(11) . . . . ?
O8A C69 C72A F71A 71.3(10) . . . . ?
O8A C69 C72A F72A -39.8(11) . . . . ?
O8A C69 C72A F70A -164.7(10) . . . . ?
O8A C69 C71A F69A -32.6(12) . . . . ?
O8A C69 C71A F67A -159.9(9) . . . . ?
O8A C69 C71A F68A 80.9(10) . . . . ?
C70A C69 C72A F71A -167.2(9) . . . . ?
C70A C69 C72A F72A 81.7(10) . . . . ?
C70A C69 C72A F70A -43.2(13) . . . . ?
C70A C69 C71A F69A -160.8(10) . . . . ?
C70A C69 C71A F67A 71.8(11) . . . . ?
C70A C69 C71A F68A -47.4(10) . . . . ?
C72A C69 C70A F65A -151.3(12) . . . . ?
C72A C69 C70A F64A 92.5(11) . . . . ?
C72A C69 C70A F66A -39.8(11) . . . . ?
C72A C69 C71A F69A 84.7(11) . . . . ?
C72A C69 C71A F67A -42.7(12) . . . . ?
C72A C69 C71A F68A -161.9(8) . . . . ?
C71A C69 C70A F65A 92.6(12) . . . . ?
C71A C69 C70A F64A -23.6(12) . . . . ?
C71A C69 C70A F66A -155.9(9) . . . . ?
C71A C69 C72A F71A -49.2(11) . . . . ?
C71A C69 C72A F72A -160.3(9) . . . . ?
C71A C69 C72A F70A 74.8(12) . . . . ?
O7A Al2 O6 C61 46.5(11) . . . . ?
O7A Al2 O8A C69 160.5(12) . . . . ?
O7A Al2 O5 C57 103.6(10) . . . . ?
F63A C68A C65 O7A -70.7(11) . . . . ?
F63A C68A C65 C67A 167.2(8) . . . . ?
F63A C68A C65 C66A 55.2(11) . . . . ?
F55B C68A C65 O7A 162.2(9) . . . . ?
F55B C68A C65 C67A 40.1(13) . . . . ?
F55B C68A C65 C66A -71.9(12) . . . . ?
F62A C68A C65 O7A 45.4(11) . . . . ?
F62A C68A C65 C67A -76.6(10) . . . . ?
F62A C68A C65 C66A 171.3(8) . . . . ?
F59A C67A C65 O7A 37.1(9) . . . . ?
F59A C67A C65 C68A 166.3(9) . . . . ?
F59A C67A C65 C66A -74.4(9) . . . . ?
F60A C67A C65 O7A -83.2(8) . . . . ?
F60A C67A C65 C68A 45.9(10) . . . . ?
F60A C67A C65 C66A 165.3(7) . . . . ?
F58A C67A C65 O7A 161.1(9) . . . . ?
F58A C67A C65 C68A -69.7(11) . . . . ?
F58A C67A C65 C66A 49.6(10) . . . . ?
F57A C66A C65 O7A -66.4(10) . . . . ?
F57A C66A C65 C68A 161.6(9) . . . . ?
F57A C66A C65 C67A 44.6(10) . . . . ?
F55A C66A C65 O7A 167.1(8) . . . . ?
F55A C66A C65 C68A 35.1(12) . . . . ?
F55A C66A C65 C67A -82.0(10) . . . . ?
F56A C66A C65 O7A 49.9(10) . . . . ?
F56A C66A C65 C68A -82.1(10) . . . . ?
F56A C66A C65 C67A 160.9(8) . . . . ?
O8B Al2 O6 C61 -84.6(12) . . . . ?
O8B Al2 O5 C57 -113.7(12) . . . . ?
O8B Al2 O7B C65 -152(3) . . . . ?
O8B C69 C70B F66B -76.7(18) . . . . ?
O8B C69 C70B F64B 173.3(17) . . . . ?
O8B C69 C70B F65B 59(2) . . . . ?
O8B C69 C72B F71B 63(2) . . . . ?
O8B C69 C72B F72B -48.3(19) . . . . ?
O8B C69 C72B F70B -168.1(19) . . . . ?
O8B C69 C71B F69B -22(2) . . . . ?
O8B C69 C71B F67B -157(2) . . . . ?
O8B C69 C71B F68B 80.7(19) . . . . ?
C70B C69 O8B Al2 76(3) . . . . ?
C70B C69 C72B F71B 173.6(17) . . . . ?
C70B C69 C72B F72B 62.5(17) . . . . ?
C70B C69 C72B F70B -57(2) . . . . ?
C70B C69 C71B F69B -145(2) . . . . ?
C70B C69 C71B F67B 81(3) . . . . ?
C70B C69 C71B F68B -42(2) . . . . ?
C72B C69 O8B Al2 -173(3) . . . . ?
C72B C69 C70B F66B 167.8(16) . . . . ?
C72B C69 C70B F64B 57.8(19) . . . . ?
C72B C69 C70B F65B -57(2) . . . . ?
C72B C69 C71B F69B 96(2) . . . . ?
C72B C69 C71B F67B -39(3) . . . . ?
C72B C69 C71B F68B -160.6(15) . . . . ?
C71B C69 O8B Al2 -57(3) . . . . ?
C71B C69 C70B F66B 48(2) . . . . ?
C71B C69 C70B F64B -62(2) . . . . ?
C71B C69 C70B F65B -176(2) . . . . ?
C71B C69 C72B F71B -55.5(19) . . . . ?
C71B C69 C72B F72B -166.5(16) . . . . ?
C71B C69 C72B F70B 74(2) . . . . ?
O8C Al2 O6 C61 -84.5(12) . . . . ?
O8C Al2 O5 C57 -132.9(12) . . . . ?
O8C C69 C70C F66C -74(2) . . . . ?
O8C C69 C70C F64C 177.0(16) . . . . ?
O8C C69 C70C F65C 50.6(18) . . . . ?
O8C C69 C72C F71C 49.2(17) . . . . ?
O8C C69 C72C F72C -76.3(15) . . . . ?
O8C C69 C72C F70C 164.0(13) . . . . ?
O8C C69 C71C F69C -98.3(18) . . . . ?
O8C C69 C71C F67C 142.6(18) . . . . ?
O8C C69 C71C F68C 21(2) . . . . ?
C70C C69 O8C Al2 171(4) . . . . ?
C70C C69 C72C F71C 162.6(14) . . . . ?
C70C C69 C72C F72C 37.1(15) . . . . ?
C70C C69 C72C F70C -82.6(16) . . . . ?
C70C C69 C71C F69C 155.5(17) . . . . ?
C70C C69 C71C F67C 36(2) . . . . ?
C70C C69 C71C F68C -85(2) . . . . ?
C72C C69 O8C Al2 -72(4) . . . . ?
C72C C69 C70C F66C 160.4(19) . . . . ?
C72C C69 C70C F64C 51.3(19) . . . . ?
C72C C69 C70C F65C -75.1(18) . . . . ?
C72C C69 C71C F69C 38(2) . . . . ?
C72C C69 C71C F67C -81(2) . . . . ?
C72C C69 C71C F68C 158(2) . . . . ?
C71C C69 O8C Al2 62(4) . . . . ?
C71C C69 C70C F66C 38(2) . . . . ?
C71C C69 C70C F64C -71.3(18) . . . . ?
C71C C69 C70C F65C 162.3(17) . . . . ?
C71C C69 C72C F71C -81.9(16) . . . . ?
C71C C69 C72C F72C 152.6(12) . . . . ?
C71C C69 C72C F70C 32.9(18) . . . . ?
O5 Al2 O6 C61 165.4(10) . . . . ?
O5 Al2 O8A C69 37.2(14) . . . . ?
O5 Al2 O7A C65 65.1(11) . . . . ?
O5 Al2 O8B C69 -77(3) . . . . ?
O5 Al2 O8C C69 134(4) . . . . ?
O5 Al2 O7B C65 -32(3) . . . . ?
O5 C57 C58C F39C -22(3) . . . . ?
O5 C57 C58C F37C -175(2) . . . . ?
O5 C57 C58C F38C 82.7(16) . . . . ?
O5 C57 C60C F44C 82.3(19) . . . . ?
O5 C57 C60C F45C -53(3) . . . . ?
O5 C57 C60C F43C 177.3(17) . . . . ?
O5 C57 C59C F42C -49(2) . . . . ?
O5 C57 C59C F40C -149(2) . . . . ?
O5 C57 C59C F41C 83(2) . . . . ?
O5 C57 C58B F39B -96.6(14) . . . . ?
O5 C57 C58B F37B 135.7(12) . . . . ?
O5 C57 C58B F38B 32.6(13) . . . . ?
O5 C57 C60B F44B 65.8(13) . . . . ?
O5 C57 C60B F45B -69.1(13) . . . . ?
O5 C57 C60B F43B 172.6(13) . . . . ?
O5 C57 C59B F42B -66.2(16) . . . . ?
O5 C57 C59B F40B 166.3(10) . . . . ?
O5 C57 C59B F41B 54.9(14) . . . . ?
C58C C57 C60C F44C -149(2) . . . . ?
C58C C57 C60C F45C 76(3) . . . . ?
C58C C57 C60C F43C -54(2) . . . . ?
C58C C57 C59C F42C -167(2) . . . . ?
C58C C57 C59C F40C 94(2) . . . . ?
C58C C57 C59C F41C -35(3) . . . . ?
C60C C57 C58C F39C -148(3) . . . . ?
C60C C57 C58C F37C 59(3) . . . . ?
C60C C57 C58C F38C -43(2) . . . . ?
C60C C57 C59C F42C 69(2) . . . . ?
C60C C57 C59C F40C -30(3) . . . . ?
C60C C57 C59C F41C -159(2) . . . . ?
C59C C57 C58C F39C 89(3) . . . . ?
C59C C57 C58C F37C -63(3) . . . . ?
C59C C57 C58C F38C -165.7(17) . . . . ?
C59C C57 C60C F44C -36(2) . . . . ?
C59C C57 C60C F45C -171(2) . . . . ?
C59C C57 C60C F43C 59(2) . . . . ?
C58B C57 C60B F44B 174.4(13) . . . . ?
C58B C57 C60B F45B 39.5(15) . . . . ?
C58B C57 C60B F43B -78.8(15) . . . . ?
C58B C57 C59B F42B 159.9(13) . . . . ?
C58B C57 C59B F40B 32.5(16) . . . . ?
C58B C57 C59B F41B -78.9(13) . . . . ?
C60B C57 C58B F39B 162.2(14) . . . . ?
C60B C57 C58B F37B 34.5(15) . . . . ?
C60B C57 C58B F38B -68.5(14) . . . . ?
C60B C57 C59B F42B 46.7(16) . . . . ?
C60B C57 C59B F40B -80.7(14) . . . . ?
C60B C57 C59B F41B 167.9(11) . . . . ?
C59B C57 C58B F39B 47.2(17) . . . . ?
C59B C57 C58B F37B -80.5(15) . . . . ?
C59B C57 C58B F38B 176.5(12) . . . . ?
C59B C57 C60B F44B -67.5(15) . . . . ?
C59B C57 C60B F45B 157.6(13) . . . . ?
C59B C57 C60B F43B 39.3(16) . . . . ?
O7B Al2 O6 C61 34.3(12) . . . . ?
O7B Al2 O8B C69 47(3) . . . . ?
O7B Al2 O5 C57 123.5(11) . . . . ?
O7B C65 C68B F55B 164.2(14) . . . . ?
O7B C65 C68B F57B -74.4(17) . . . . ?
O7B C65 C68B F56B 42.3(19) . . . . ?
O7B C65 C67B F62B 49.5(16) . . . . ?
O7B C65 C67B F63B -71.1(15) . . . . ?
O7B C65 C67B F61B 165.7(11) . . . . ?
O7B C65 C66B F60B -95.9(14) . . . . ?
O7B C65 C66B F58B 147.3(11) . . . . ?
O7B C65 C66B F59B 31.5(17) . . . . ?
C68B C65 C67B F62B 167.8(13) . . . . ?
C68B C65 C67B F63B 47.3(16) . . . . ?
C68B C65 C67B F61B -76.0(15) . . . . ?
C68B C65 C66B F60B 155.4(15) . . . . ?
C68B C65 C66B F58B 38.6(15) . . . . ?
C68B C65 C66B F59B -77.2(16) . . . . ?
C67B C65 C68B F55B 36.1(18) . . . . ?
C67B C65 C68B F57B 157.5(15) . . . . ?
C67B C65 C68B F56B -85.8(18) . . . . ?
C67B C65 C66B F60B 40.5(16) . . . . ?
C67B C65 C66B F58B -76.3(14) . . . . ?
C67B C65 C66B F59B 167.9(13) . . . . ?
C66B C65 C68B F55B -84.1(15) . . . . ?
C66B C65 C68B F57B 37.3(18) . . . . ?
C66B C65 C68B F56B 154.0(16) . . . . ?
C66B C65 C67B F62B -81.4(14) . . . . ?
C66B C65 C67B F63B 158.1(13) . . . . ?
C66B C65 C67B F61B 34.8(16) . . . . ?
O3 Al1 O1 C41 -41.5(7) . . . . ?
O3 Al1 O4 C53 -159.6(6) . . . . ?
O3 Al1 O2 C45 -73.1(6) . . . . ?
O3 C49 C52A F26A 47.2(9) . . . . ?
O3 C49 C52A F25A 165.3(7) . . . . ?
O3 C49 C52A F27A -73.1(8) . . . . ?
O3 C49 C50A F20A 45.6(9) . . . . ?
O3 C49 C50A F19A 166.2(8) . . . . ?
O3 C49 C50A F21A -77.6(8) . . . . ?
O3 C49 C51A F22A 158.3(10) . . . . ?
O3 C49 C51A F23A 45.0(9) . . . . ?
O3 C49 C51A F24A -78.8(8) . . . . ?
O3 C49 C50B F21B -50.7(16) . . . . ?
O3 C49 C50B F19B -168.9(15) . . . . ?
O3 C49 C50B F20B 75.1(13) . . . . ?
O3 C49 C52B F26B 79.0(13) . . . . ?
O3 C49 C52B F27B -52.1(13) . . . . ?
O3 C49 C52B F25B -160.4(14) . . . . ?
O3 C49 C51B F24B -52.5(14) . . . . ?
O3 C49 C51B F22B -165.8(13) . . . . ?
O3 C49 C51B F23B 73.6(16) . . . . ?
C50B C49 O3 Al1 168.9(10) . . . . ?
C50B C49 C52B F26B -160.2(13) . . . . ?
C50B C49 C52B F27B 68.7(14) . . . . ?
C50B C49 C52B F25B -39.6(19) . . . . ?
C50B C49 C51B F24B -171.8(13) . . . . ?
C50B C49 C51B F22B 74.9(17) . . . . ?
C50B C49 C51B F23B -45.7(17) . . . . ?
C52B C49 O3 Al1 -69.9(10) . . . . ?
C52B C49 C50B F21B -172.2(13) . . . . ?
C52B C49 C50B F19B 70(2) . . . . ?
C52B C49 C50B F20B -46.4(15) . . . . ?
C52B C49 C51B F24B 69.4(14) . . . . ?
C52B C49 C51B F22B -43.9(17) . . . . ?
C52B C49 C51B F23B -164.5(14) . . . . ?
C51B C49 O3 Al1 51.1(11) . . . . ?
C51B C49 C50B F21B 69.9(15) . . . . ?
C51B C49 C50B F19B -48(2) . . . . ?
C51B C49 C50B F20B -164.3(12) . . . . ?
C51B C49 C52B F26B -43.5(15) . . . . ?
C51B C49 C52B F27B -174.6(12) . . . . ?
C51B C49 C52B F25B 77.1(18) . . . . ?

loop_
_twin_individual_id
_twin_individual_mass_fraction_refined
_oxdiff_twin_reflns_isolated
_oxdiff_twin_reflns_overlapped
_twin_individual_twin_lattice_type
_twin_individual_twin_matrix_11
_twin_individual_twin_matrix_12
_twin_individual_twin_matrix_13
_twin_individual_twin_matrix_21
_twin_individual_twin_matrix_22
_twin_individual_twin_matrix_23
_twin_individual_twin_matrix_31
_twin_individual_twin_matrix_32
_twin_individual_twin_matrix_33
1 0.8 16279 88744 ref 1.0000 0.0000 0.0000 0.0000 1.0000 0.0000 0.0000 0.0000 1.0000
2 0.2 0 88744 nmt -0.0101 -0.0003 0.9932 -0.0002 -0.9990 -0.0011 1.0070 -0.0008 0.0107

loop_
_exptl_oxdiff_crystal_face_indexfrac_h
_exptl_oxdiff_crystal_face_indexfrac_k
_exptl_oxdiff_crystal_face_indexfrac_l
_exptl_oxdiff_crystal_face_x
_exptl_oxdiff_crystal_face_y
_exptl_oxdiff_crystal_face_z
8.9387 -10.0263 0.0812 0.0304 -0.9851 0.1086
11.0100 5.0212 -8.9251 0.0446 -0.0310 0.9928
6.0345 10.0327 -7.9646 -0.0160 0.4686 0.8807
-10.9439 8.0195 1.9054 -0.0263 0.9193 -0.3366
-12.9586 5.0086 4.8965 -0.0519 0.7788 -0.6307
-9.0237 -7.0266 8.9436 -0.0448 -0.1744 -0.9615
11.9158 8.0089 0.1529 -0.6336 -0.0156 0.8329
0.8671 2.9797 13.1048 -0.9233 -0.0402 -0.2952
6.8638 5.9901 9.1524 -0.9634 -0.0531 0.2243
-10.9906 -6.0193 6.9096 0.1096 -0.0020 -0.9574
-10.9034 -8.0056 -2.1550 0.7245 0.0015 -0.7174
8.0698 2.0249 -12.9922 0.4797 -0.0323 0.8877
11.0015 -5.0014 -7.9393 0.2992 -0.6534 0.6364
5.9984 -12.0206 -3.9839 0.4339 -0.9256 0.0358
-0.0015 13.0268 0.0272 -0.4108 0.7909 0.4193
4.0508 -11.0093 -8.0313 0.7110 -0.7254 0.1076
8.0703 -1.9834 -13.0006 0.6061 -0.2757 0.7587
8.9459 11.0190 -0.8815 -0.5719 0.3065 0.8198
-13.9126 1.0089 0.8500 0.3514 0.6329 -0.6723
10.8759 -5.0272 5.1479 -0.4976 -0.8342 0.1965
2.8835 -8.0383 10.0844 -0.4554 -0.7514 -0.4527
-13.8928 -2.9953 -1.1718 0.6004 0.4174 -0.7336
4.9157 11.0096 5.1133 -0.8127 0.3904 0.4251
